data_4341950
loop_
_publ_author_name
'Schwarz, Michael'
'R\"ohr, Caroline'

_publ_section_title
;
 Cs8[Fe4S10] and Cs7[Fe4S8], Two New Sulfido Ferrates with Different
 Tetrameric anions.
;
_journal_issue 3
_journal_name_full 'Inorganic chemistry'
_journal_page_first 1038
_journal_page_last 1048
_journal_paper_doi 10.1021/ic502382v
_journal_volume 54
_journal_year 2015
_chemical_formula_sum 'Cs8 Fe4 S10'
_chemical_formula_weight 1607.28
_chemical_name_systematic
;
 ?
;
_space_group_crystal_system triclinic
_space_group_IT_number 2
_space_group_name_Hall '-P 1'
_space_group_name_H-M_alt 'P -1'
_symmetry_space_group_name_Hall '-P 1'
_symmetry_space_group_name_H-M 'P -1'
_audit_creation_method SHELXL-2013
_cell_angle_alpha 79.013(6)
_cell_angle_beta 85.151(6)
_cell_angle_gamma 80.185(6)
_cell_formula_units_Z 1
_cell_length_a 7.6783(10)
_cell_length_b 8.8557(12)
_cell_length_c 10.6768(15)
_cell_measurement_temperature 293(2)
_cell_volume 701.23(17)
_computing_structure_refinement 'SHELXL-2013 (Sheldrick, 2013)'
_diffrn_ambient_temperature 293(2)
_diffrn_measured_fraction_theta_full 0.994
_diffrn_measured_fraction_theta_max 0.983
_diffrn_radiation_type MoK\a
_diffrn_radiation_wavelength 0.7107
_diffrn_reflns_av_R_equivalents 0.0417
_diffrn_reflns_av_unetI/netI 0.0201
_diffrn_reflns_Laue_measured_fraction_full 0.994
_diffrn_reflns_Laue_measured_fraction_max 0.983
_diffrn_reflns_limit_h_max 12
_diffrn_reflns_limit_h_min -12
_diffrn_reflns_limit_k_max 15
_diffrn_reflns_limit_k_min -14
_diffrn_reflns_limit_l_max 18
_diffrn_reflns_limit_l_min -18
_diffrn_reflns_number 47520
_diffrn_reflns_point_group_measured_fraction_full 0.994
_diffrn_reflns_point_group_measured_fraction_max 0.983
_diffrn_reflns_theta_full 25.241
_diffrn_reflns_theta_max 37.057
_diffrn_reflns_theta_min 1.946
_exptl_absorpt_coefficient_mu 12.994
_exptl_absorpt_correction_T_max 0.9
_exptl_absorpt_correction_T_min 0.7
_exptl_absorpt_correction_type multi-scan
_exptl_absorpt_process_details Sadabs
_exptl_crystal_colour 'metallic dark-green'
_exptl_crystal_density_diffrn 3.806
_exptl_crystal_description block
_exptl_crystal_F_000 704
_exptl_crystal_size_max 0.12
_exptl_crystal_size_mid 0.1
_exptl_crystal_size_min 0.08
_refine_diff_density_max 5.002
_refine_diff_density_min -1.262
_refine_diff_density_rms 0.330
_refine_ls_extinction_expression Fc^*^=kFc[1+0.001xFc^2^\l^3^/sin(2\q)]^-1/4^
_refine_ls_extinction_method none
_refine_ls_goodness_of_fit_ref 1.149
_refine_ls_hydrogen_treatment undef
_refine_ls_matrix_type full
_refine_ls_number_parameters 100
_refine_ls_number_reflns 7027
_refine_ls_number_restraints 0
_refine_ls_restrained_S_all 1.149
_refine_ls_R_factor_all 0.0458
_refine_ls_R_factor_gt 0.0410
_refine_ls_shift/su_max 0.001
_refine_ls_shift/su_mean 0.000
_refine_ls_structure_factor_coef Fsqd
_refine_ls_weighting_details 'w=1/[\s^2^(Fo^2^)+(0.0473P)^2^+5.8383P] where P=(Fo^2^+2Fc^2^)/3'
_refine_ls_weighting_scheme calc
_refine_ls_wR_factor_gt 0.1193
_refine_ls_wR_factor_ref 0.1223
_reflns_Friedel_coverage 0.000
_reflns_number_gt 6246
_reflns_number_total 7027
_reflns_threshold_expression 'I > 2\s(I)'
_cod_data_source_file ic502382v_si_001.cif
_cod_data_source_block Cs~8~Fe~4~S~10~
_cod_depositor_comments 'Adding full bibliography for 4341949--4341950.cif.'
_cod_database_code 4341950
_shelx_space_group_comment
;
The symmetry employed for this shelxl refinement is uniquely defined
by the following loop, which should always be used as a source of
symmetry information in preference to the above space-group names.
They are only intended as comments.
;
_shelxl_version_number 2013-3

loop_
_space_group_symop_operation_xyz
'x, y, z'
'-x, -y, -z'

loop_
_atom_site_label
_atom_site_type_symbol
_atom_site_fract_x
_atom_site_fract_y
_atom_site_fract_z
_atom_site_U_iso_or_equiv
_atom_site_adp_type
_atom_site_occupancy
_atom_site_site_symmetry_order
_atom_site_calc_flag
Cs1 Cs 0.05743(4) 0.10748(4) 0.75321(3) 0.02716(7) Uani 1 1 d
Cs2 Cs 0.41844(6) 0.82593(4) 0.08852(4) 0.03460(9) Uani 1 1 d
Cs3 Cs 0.59997(5) 0.21170(5) 0.51377(4) 0.03366(8) Uani 1 1 d
Cs4 Cs 0.78064(5) 0.42776(4) 0.12833(3) 0.03072(8) Uani 1 1 d
Fe1 Fe 0.26543(9) 0.23441(7) 0.22137(6) 0.01844(11) Uani 1 1 d
Fe2 Fe 0.08884(9) 0.41693(7) 0.40563(6) 0.01856(11) Uani 1 1 d
S1 S 0.15299(17) 0.19498(15) 0.04657(11) 0.0247(2) Uani 1 1 d
S2 S 0.53825(17) 0.10022(16) 0.23975(14) 0.0280(2) Uani 1 1 d
S3 S 0.08906(18) 0.16595(13) 0.40253(11) 0.0235(2) Uani 1 1 d
S4 S 0.2549(2) 0.49597(14) 0.22928(13) 0.0287(2) Uani 1 1 d
S5 S 0.19358(16) 0.45167(14) 0.58837(12) 0.02312(19) Uani 1 1 d

loop_
_atom_site_aniso_label
_atom_site_aniso_U_11
_atom_site_aniso_U_22
_atom_site_aniso_U_33
_atom_site_aniso_U_23
_atom_site_aniso_U_13
_atom_site_aniso_U_12
Cs1 0.02578(13) 0.02571(13) 0.02977(14) -0.00412(10) -0.00065(10) -0.00484(10)
Cs2 0.0455(2) 0.02265(13) 0.03538(17) -0.00688(11) 0.01672(14) -0.01206(13)
Cs3 0.03621(17) 0.03378(17) 0.03027(16) -0.00406(12) 0.00126(12) -0.00691(13)
Cs4 0.03545(17) 0.02827(14) 0.02875(15) -0.00563(11) -0.00504(12) -0.00368(12)
Fe1 0.0204(2) 0.0169(2) 0.0176(2) -0.00341(19) 0.00077(19) -0.00250(19)
Fe2 0.0214(3) 0.0161(2) 0.0188(2) -0.00522(19) 0.00063(19) -0.00324(19)
S1 0.0283(5) 0.0265(5) 0.0197(4) -0.0060(4) -0.0022(4) -0.0031(4)
S2 0.0211(5) 0.0304(6) 0.0316(6) -0.0080(5) -0.0033(4) 0.0019(4)
S3 0.0320(5) 0.0171(4) 0.0220(4) -0.0043(3) 0.0068(4) -0.0088(4)
S4 0.0390(6) 0.0190(4) 0.0271(5) -0.0011(4) 0.0096(5) -0.0107(4)
S5 0.0208(4) 0.0242(5) 0.0259(5) -0.0092(4) -0.0045(4) -0.0009(4)

loop_
_atom_type_symbol
_atom_type_description
_atom_type_scat_dispersion_real
_atom_type_scat_dispersion_imag
_atom_type_scat_source
Cs Cs -0.3680 2.1192 'International Tables Vol C Tables 4.2.6.8 and 6.1.1.4'
Fe Fe 0.3463 0.8444 'International Tables Vol C Tables 4.2.6.8 and 6.1.1.4'
S S 0.1246 0.1234 'International Tables Vol C Tables 4.2.6.8 and 6.1.1.4'

loop_
_geom_angle_atom_site_label_1
_geom_angle_atom_site_label_2
_geom_angle_atom_site_label_3
_geom_angle
_geom_angle_site_symmetry_1
_geom_angle_site_symmetry_3
S2 Cs1 S5 94.95(3) 2_656 .
S2 Cs1 S1 85.08(3) 2_656 1_556
S5 Cs1 S1 90.64(3) . 1_556
S2 Cs1 S3 89.94(3) 2_656 2_556
S5 Cs1 S3 123.02(3) . 2_556
S1 Cs1 S3 146.30(3) 1_556 2_556
S2 Cs1 S1 95.14(3) 2_656 2_556
S5 Cs1 S1 168.19(3) . 2_556
S1 Cs1 S1 84.12(3) 1_556 2_556
S3 Cs1 S1 63.13(3) 2_556 2_556
S2 Cs1 S3 89.73(3) 2_656 .
S5 Cs1 S3 62.52(3) . .
S1 Cs1 S3 152.14(3) 1_556 .
S3 Cs1 S3 60.78(3) 2_556 .
S1 Cs1 S3 123.66(3) 2_556 .
S2 Cs1 Cs2 148.21(3) 2_656 2_566
S5 Cs1 Cs2 112.99(2) . 2_566
S1 Cs1 Cs2 79.95(2) 1_556 2_566
S3 Cs1 Cs2 87.30(2) 2_556 2_566
S1 Cs1 Cs2 55.70(2) 2_556 2_566
S3 Cs1 Cs2 116.00(2) . 2_566
S2 Cs1 S4 149.55(3) 2_656 2_566
S5 Cs1 S4 61.48(3) . 2_566
S1 Cs1 S4 76.78(3) 1_556 2_566
S3 Cs1 S4 118.54(3) 2_556 2_566
S1 Cs1 S4 106.90(3) 2_556 2_566
S3 Cs1 S4 94.99(3) . 2_566
Cs2 Cs1 S4 51.71(2) 2_566 2_566
S2 Cs1 Fe1 102.51(3) 2_656 2_556
S5 Cs1 Fe1 149.17(2) . 2_556
S1 Cs1 Fe1 115.80(2) 1_556 2_556
S3 Cs1 Fe1 33.47(2) 2_556 2_556
S1 Cs1 Fe1 32.18(2) 2_556 2_556
S3 Cs1 Fe1 92.06(2) . 2_556
Cs2 Cs1 Fe1 60.655(13) 2_566 2_556
S4 Cs1 Fe1 107.35(3) 2_566 2_556
S2 Cs1 Fe2 101.71(3) 2_656 .
S5 Cs1 Fe2 32.72(2) . .
S1 Cs1 Fe2 122.89(3) 1_556 .
S3 Cs1 Fe2 90.76(2) 2_556 .
S1 Cs1 Fe2 148.94(2) 2_556 .
S3 Cs1 Fe2 32.10(2) . .
Cs2 Cs1 Fe2 109.986(15) 2_566 .
S4 Cs1 Fe2 69.55(2) 2_566 .
Fe1 Cs1 Fe2 117.591(16) 2_556 .
S2 Cs1 Fe2 127.59(3) 2_656 2_566
S5 Cs1 Fe2 32.66(2) . 2_566
S1 Cs1 Fe2 92.43(3) 1_556 2_566
S3 Cs1 Fe2 116.41(3) 2_556 2_566
S1 Cs1 Fe2 136.76(2) 2_556 2_566
S3 Cs1 Fe2 69.33(2) . 2_566
Cs2 Cs1 Fe2 81.209(14) 2_566 2_566
S4 Cs1 Fe2 31.75(2) 2_566 2_566
Fe1 Cs1 Fe2 124.825(17) 2_556 2_566
Fe2 Cs1 Fe2 39.453(17) . 2_566
S2 Cs1 Cs3 138.86(3) 2_656 1_455
S5 Cs1 Cs3 88.20(2) . 1_455
S1 Cs1 Cs3 135.99(2) 1_556 1_455
S3 Cs1 Cs3 55.41(2) 2_556 1_455
S1 Cs1 Cs3 88.25(2) 2_556 1_455
S3 Cs1 Cs3 55.73(2) . 1_455
Cs2 Cs1 Cs3 60.422(13) 2_566 1_455
S4 Cs1 Cs3 64.22(3) 2_566 1_455
Fe1 Cs1 Cs3 61.994(13) 2_556 1_455
Fe2 Cs1 Cs3 61.983(13) . 1_455
Fe2 Cs1 Cs3 64.897(13) 2_566 1_455
S2 Cs1 Cs4 51.58(3) 2_656 2_656
S5 Cs1 Cs4 145.14(2) . 2_656
S1 Cs1 Cs4 95.12(2) 1_556 2_656
S3 Cs1 Cs4 57.05(2) 2_556 2_656
S1 Cs1 Cs4 46.29(2) 2_556 2_656
S3 Cs1 Cs4 102.98(2) . 2_656
Cs2 Cs1 Cs4 101.874(12) 2_566 2_656
S4 Cs1 Cs4 153.08(2) 2_566 2_656
Fe1 Cs1 Cs4 52.781(13) 2_556 2_656
Fe2 Cs1 Cs4 133.322(14) . 2_656
Fe2 Cs1 Cs4 172.238(13) 2_566 2_656
Cs3 Cs1 Cs4 110.252(12) 1_455 2_656
S2 Cs1 Cs2 47.54(3) 2_656 2_666
S5 Cs1 Cs2 70.04(2) . 2_666
S1 Cs1 Cs2 47.67(2) 1_556 2_666
S3 Cs1 Cs2 137.47(2) 2_556 2_666
S1 Cs1 Cs2 113.04(2) 2_556 2_666
S3 Cs1 Cs2 111.07(2) . 2_666
Cs2 Cs1 Cs2 127.429(15) 2_566 2_666
S4 Cs1 Cs2 103.34(3) 2_566 2_666
Fe1 Cs1 Cs2 139.490(14) 2_556 2_666
Fe2 Cs1 Cs2 97.482(14) . 2_666
Fe2 Cs1 Cs2 94.939(14) 2_566 2_666
Cs3 Cs1 Cs2 158.239(11) 1_455 2_666
Cs4 Cs1 Cs2 88.831(11) 2_656 2_666
S2 Cs1 Cs3 45.26(3) 2_656 2_656
S5 Cs1 Cs3 94.64(2) . 2_656
S1 Cs1 Cs3 130.31(2) 1_556 2_656
S3 Cs1 Cs3 52.68(2) 2_556 2_656
S1 Cs1 Cs3 96.82(2) 2_556 2_656
S3 Cs1 Cs3 51.47(2) . 2_656
Cs2 Cs1 Cs3 139.812(12) 2_566 2_656
S4 Cs1 Cs3 146.28(2) 2_566 2_656
Fe1 Cs1 Cs3 80.519(15) 2_556 2_656
Fe2 Cs1 Cs3 77.719(15) . 2_656
Fe2 Cs1 Cs3 117.045(15) 2_566 2_656
Cs3 Cs1 Cs3 93.601(13) 1_455 2_656
Cs4 Cs1 Cs3 56.175(11) 2_656 2_656
Cs2 Cs1 Cs3 88.430(12) 2_666 2_656
S2 Cs1 Cs2 46.28(3) 2_656 1_546
S5 Cs1 Cs2 115.61(2) . 1_546
S1 Cs1 Cs2 47.40(2) 1_556 1_546
S3 Cs1 Cs2 108.21(2) 2_556 1_546
S1 Cs1 Cs2 68.00(2) 2_556 1_546
S3 Cs1 Cs2 135.90(2) . 1_546
Cs2 Cs1 Cs2 105.110(14) 2_566 1_546
S4 Cs1 Cs2 123.94(2) 2_566 1_546
Fe1 Cs1 Cs2 94.637(15) 2_556 1_546
Fe2 Cs1 Cs2 140.712(14) . 1_546
Fe2 Cs1 Cs2 135.231(13) 2_566 1_546
Cs3 Cs1 Cs2 156.097(11) 1_455 1_546
Cs4 Cs1 Cs2 51.161(8) 2_656 1_546
Cs2 Cs1 Cs2 45.616(10) 2_666 1_546
Cs3 Cs1 Cs2 86.850(13) 2_656 1_546
S2 Cs1 Cs3 49.27(3) 2_656 .
S5 Cs1 Cs3 47.74(2) . .
S1 Cs1 Cs3 98.26(2) 1_556 .
S3 Cs1 Cs3 103.52(2) 2_556 .
S1 Cs1 Cs3 143.51(2) 2_556 .
S3 Cs1 Cs3 58.84(2) . .
Cs2 Cs1 Cs3 160.728(11) 2_566 .
S4 Cs1 Cs3 109.08(2) 2_566 .
Fe1 Cs1 Cs3 134.598(14) 2_556 .
Fe2 Cs1 Cs3 54.824(13) . .
Fe2 Cs1 Cs3 79.694(14) 2_566 .
Cs3 Cs1 Cs3 112.709(14) 1_455 .
Cs4 Cs1 Cs3 97.397(11) 2_656 .
Cs2 Cs1 Cs3 52.305(11) 2_666 .
Cs3 Cs1 Cs3 54.208(12) 2_656 .
Cs2 Cs1 Cs3 86.845(13) 1_546 .
S2 Cs1 Cs4 96.58(3) 2_656 2_666
S5 Cs1 Cs4 44.27(2) . 2_666
S1 Cs1 Cs4 47.08(2) 1_556 2_666
S3 Cs1 Cs4 166.04(2) 2_556 2_666
S1 Cs1 Cs4 128.12(2) 2_556 2_666
S3 Cs1 Cs4 106.77(2) . 2_666
Cs2 Cs1 Cs4 93.489(12) 2_566 2_666
S4 Cs1 Cs4 53.27(2) 2_566 2_666
Fe1 Cs1 Cs4 153.214(14) 2_556 2_666
Fe2 Cs1 Cs4 75.859(14) . 2_666
Fe2 Cs1 Cs4 50.168(14) 2_566 2_666
Cs3 Cs1 Cs4 113.255(12) 1_455 2_666
Cs4 Cs1 Cs4 135.929(13) 2_656 2_666
Cs2 Cs1 Cs4 50.371(8) 2_666 2_666
Cs3 Cs1 Cs4 126.108(12) 2_656 2_666
Cs2 Cs1 Cs4 85.065(12) 1_546 2_666
Cs3 Cs1 Cs4 72.180(10) . 2_666
S2 Cs1 S5 128.30(3) 2_656 2_566
S5 Cs1 S5 44.69(3) . 2_566
S1 Cs1 S5 118.59(3) 1_556 2_566
S3 Cs1 S5 90.35(3) 2_556 2_566
S1 Cs1 S5 130.05(3) 2_556 2_566
S3 Cs1 S5 47.22(2) . 2_566
Cs2 Cs1 S5 83.407(19) 2_566 2_566
S4 Cs1 S5 47.80(3) 2_566 2_566
Fe1 Cs1 S5 105.55(2) 2_556 2_566
Fe2 Cs1 S5 26.592(17) . 2_566
Fe2 Cs1 S5 26.426(16) 2_566 2_566
Cs3 Cs1 S5 43.652(16) 1_455 2_566
Cs4 Cs1 S5 146.226(17) 2_656 2_566
Cs2 Cs1 S5 114.622(17) 2_666 2_566
Cs3 Cs1 S5 98.526(19) 2_656 2_566
Cs2 Cs1 S5 159.684(16) 1_546 2_566
Cs3 Cs1 S5 80.661(18) . 2_566
Cs4 Cs1 S5 75.912(18) 2_666 2_566
S2 Cs1 S2 126.99(4) 2_656 2_556
S5 Cs1 S2 130.79(3) . 2_556
S1 Cs1 S2 114.70(3) 1_556 2_556
S3 Cs1 S2 45.86(3) 2_556 2_556
S1 Cs1 S2 44.34(3) 2_556 2_556
S3 Cs1 S2 90.17(3) . 2_556
Cs2 Cs1 S2 41.454(18) 2_566 2_556
S4 Cs1 S2 83.15(3) 2_566 2_556
Fe1 Cs1 S2 24.548(17) 2_556 2_556
Fe2 Cs1 S2 105.60(2) . 2_556
Fe2 Cs1 S2 101.45(2) 2_566 2_556
Cs3 Cs1 S2 43.933(18) 1_455 2_556
Cs4 Cs1 S2 76.993(18) 2_656 2_556
Cs2 Cs1 S2 156.822(18) 2_666 2_556
Cs3 Cs1 S2 98.403(19) 2_656 2_556
Cs2 Cs1 S2 112.334(19) 1_546 2_556
Cs3 Cs1 S2 146.832(19) . 2_556
Cs4 Cs1 S2 133.665(18) 2_666 2_556
S5 Cs1 S2 86.39(2) 2_566 2_556
S2 Cs1 Cs1 90.23(3) 2_656 2_557
S5 Cs1 Cs1 132.41(2) . 2_557
S1 Cs1 Cs1 42.67(2) 1_556 2_557
S3 Cs1 Cs1 104.22(2) 2_556 2_557
S1 Cs1 Cs1 41.44(2) 2_556 2_557
S3 Cs1 Cs1 164.99(2) . 2_557
Cs2 Cs1 Cs1 59.991(11) 2_566 2_557
S4 Cs1 Cs1 92.63(2) 2_566 2_557
Fe1 Cs1 Cs1 73.310(13) 2_556 2_557
Fe2 Cs1 Cs1 160.924(15) . 2_557
Fe2 Cs1 Cs1 121.644(15) 2_566 2_557
Cs3 Cs1 Cs1 117.242(13) 1_455 2_557
Cs4 Cs1 Cs1 65.700(10) 2_656 2_557
Cs2 Cs1 Cs1 79.553(12) 2_666 2_557
Cs3 Cs1 Cs1 120.757(13) 2_656 2_557
Cs2 Cs1 Cs1 45.119(10) 1_546 2_557
Cs3 Cs1 Cs1 130.049(12) . 2_557
Cs4 Cs1 Cs1 88.138(13) 2_666 2_557
S5 Cs1 Cs1 139.191(18) 2_566 2_557
S2 Cs1 Cs1 77.922(19) 2_556 2_557
S2 Cs1 Cs4 122.41(3) 2_656 1_456
S5 Cs1 Cs4 87.52(2) . 1_456
S1 Cs1 Cs4 37.33(2) 1_556 1_456
S3 Cs1 Cs4 134.90(2) 2_556 1_456
S1 Cs1 Cs4 81.89(2) 2_556 1_456
S3 Cs1 Cs4 138.76(2) . 1_456
Cs2 Cs1 Cs4 48.309(9) 2_566 1_456
S4 Cs1 Cs4 44.06(2) 2_566 1_456
Fe1 Cs1 Cs4 103.720(14) 2_556 1_456
Fe2 Cs1 Cs4 109.661(16) . 1_456
Fe2 Cs1 Cs4 70.395(14) 2_566 1_456
Cs3 Cs1 Cs4 98.691(13) 1_455 1_456
Cs4 Cs1 Cs4 116.999(11) 2_656 1_456
Cs2 Cs1 Cs4 80.805(11) 2_666 1_456
Cs3 Cs1 Cs4 167.584(10) 2_656 1_456
Cs2 Cs1 Cs4 81.208(13) 1_546 1_456
Cs3 Cs1 Cs4 121.252(11) . 1_456
Cs4 Cs1 Cs4 49.685(10) 2_666 1_456
S5 Cs1 Cs4 91.615(18) 2_566 1_456
S2 Cs1 Cs4 89.322(18) 2_556 1_456
Cs1 Cs1 Cs4 51.299(11) 2_557 1_456
S4 Cs2 S2 117.13(4) . 2_665
S4 Cs2 S2 126.96(4) . 1_565
S2 Cs2 S2 115.90(3) 2_665 1_565
S4 Cs2 S1 120.68(4) . 2_665
S2 Cs2 S1 63.55(3) 2_665 2_665
S2 Cs2 S1 84.26(3) 1_565 2_665
S4 Cs2 S1 122.11(4) . 1_565
S2 Cs2 S1 83.64(3) 2_665 1_565
S2 Cs2 S1 63.02(3) 1_565 1_565
S1 Cs2 S1 116.95(3) 2_665 1_565
S4 Cs2 Cs2 175.03(3) . 2_675
S2 Cs2 Cs2 58.02(3) 2_665 2_675
S2 Cs2 Cs2 57.88(3) 1_565 2_675
S1 Cs2 Cs2 59.10(2) 2_665 2_675
S1 Cs2 Cs2 57.85(3) 1_565 2_675
S4 Cs2 Cs1 64.66(3) . 2_566
S2 Cs2 Cs1 117.49(3) 2_665 2_566
S2 Cs2 Cs1 90.10(2) 1_565 2_566
S1 Cs2 Cs1 173.96(2) 2_665 2_566
S1 Cs2 Cs1 58.13(2) 1_565 2_566
Cs2 Cs2 Cs1 115.865(18) 2_675 2_566
S4 Cs2 Fe1 112.43(3) . 2_665
S2 Cs2 Fe1 33.83(2) 2_665 2_665
S2 Cs2 Fe1 111.77(3) 1_565 2_665
S1 Cs2 Fe1 33.81(2) 2_665 2_665
S1 Cs2 Fe1 111.75(3) 1_565 2_665
Cs2 Cs2 Fe1 64.374(15) 2_675 2_665
Cs1 Cs2 Fe1 149.190(17) 2_566 2_665
S4 Cs2 Cs4 59.91(3) . 2_665
S2 Cs2 Cs4 57.82(3) 2_665 2_665
S2 Cs2 Cs4 169.16(3) 1_565 2_665
S1 Cs2 Cs4 99.17(2) 2_665 2_665
S1 Cs2 Cs4 106.50(3) 1_565 2_665
Cs2 Cs2 Cs4 115.13(2) 2_675 2_665
Cs1 Cs2 Cs4 85.985(14) 2_566 2_665
Fe1 Cs2 Cs4 68.460(15) 2_665 2_665
S4 Cs2 Cs4 64.99(3) . .
S2 Cs2 Cs4 94.76(2) 2_665 .
S2 Cs2 Cs4 111.72(3) 1_565 .
S1 Cs2 Cs4 56.26(2) 2_665 .
S1 Cs2 Cs4 172.64(2) 1_565 .
Cs2 Cs2 Cs4 115.282(19) 2_675 .
Cs1 Cs2 Cs4 128.431(12) 2_566 .
Fe1 Cs2 Cs4 64.567(14) 2_665 .
Cs4 Cs2 Cs4 78.456(14) 2_665 .
S4 Cs2 Fe1 121.13(3) . 1_565
S2 Cs2 Fe1 109.86(3) 2_665 1_565
S2 Cs2 Fe1 33.06(2) 1_565 1_565
S1 Cs2 Fe1 110.75(3) 2_665 1_565
S1 Cs2 Fe1 33.04(2) 1_565 1_565
Cs2 Cs2 Fe1 61.935(16) 2_675 1_565
Cs1 Cs2 Fe1 63.214(13) 2_566 1_565
Fe1 Cs2 Fe1 126.310(13) 2_665 1_565
Cs4 Cs2 Fe1 137.634(17) 2_665 1_565
Cs4 Cs2 Fe1 143.320(17) . 1_565
S4 Cs2 Cs3 70.59(3) . 2_666
S2 Cs2 Cs3 172.24(3) 2_665 2_666
S2 Cs2 Cs3 56.40(3) 1_565 2_666
S1 Cs2 Cs3 112.55(2) 2_665 2_666
S1 Cs2 Cs3 92.80(2) 1_565 2_666
Cs2 Cs2 Cs3 114.276(17) 2_675 2_666
Cs1 Cs2 Cs3 65.630(12) 2_566 2_666
Fe1 Cs2 Cs3 144.585(18) 2_665 2_666
Cs4 Cs2 Cs3 129.932(12) 2_665 2_666
Cs4 Cs2 Cs3 87.900(13) . 2_666
Fe1 Cs2 Cs3 64.522(14) 1_565 2_666
S4 Cs2 Cs1 115.35(3) . 2_666
S2 Cs2 Cs1 108.34(3) 2_665 2_666
S2 Cs2 Cs1 45.44(2) 1_565 2_666
S1 Cs2 Cs1 48.78(2) 2_665 2_666
S1 Cs2 Cs1 105.70(2) 1_565 2_666
Cs2 Cs2 Cs1 68.571(16) 2_675 2_666
Cs1 Cs2 Cs1 127.430(15) 2_566 2_666
Fe1 Cs2 Cs1 82.552(16) 2_665 2_666
Cs4 Cs2 Cs1 142.751(12) 2_665 2_666
Cs4 Cs2 Cs1 67.927(13) . 2_666
Fe1 Cs2 Cs1 78.483(14) 1_565 2_666
Cs3 Cs2 Cs1 65.937(11) 2_666 2_666
S4 Cs2 Cs1 110.20(3) . 1_564
S2 Cs2 Cs1 44.36(2) 2_665 1_564
S2 Cs2 Cs1 106.22(3) 1_565 1_564
S1 Cs2 Cs1 104.57(2) 2_665 1_564
S1 Cs2 Cs1 47.64(2) 1_565 1_564
Cs2 Cs2 Cs1 65.814(16) 2_675 1_564
Cs1 Cs2 Cs1 74.889(14) 2_566 1_564
Fe1 Cs2 Cs1 78.170(16) 2_665 1_564
Cs4 Cs2 Cs1 62.997(13) 2_665 1_564
Cs4 Cs2 Cs1 134.117(13) . 1_564
Fe1 Cs2 Cs1 80.472(15) 1_565 1_564
Cs3 Cs2 Cs1 135.661(13) 2_666 1_564
Cs1 Cs2 Cs1 134.385(10) 2_666 1_564
S4 Cs2 S1 66.66(3) . 2_565
S2 Cs2 S1 75.26(3) 2_665 2_565
S2 Cs2 S1 127.86(3) 1_565 2_565
S1 Cs2 S1 136.67(3) 2_665 2_565
S1 Cs2 S1 68.57(3) 1_565 2_565
Cs2 Cs2 S1 109.83(2) 2_675 2_565
Cs1 Cs2 S1 46.681(18) 2_566 2_565
Fe1 Cs2 S1 102.89(2) 2_665 2_565
Cs4 Cs2 S1 44.084(17) 2_665 2_565
Cs4 Cs2 S1 118.03(2) . 2_565
Fe1 Cs2 S1 94.87(2) 1_565 2_565
Cs3 Cs2 S1 109.887(18) 2_666 2_565
Cs1 Cs2 S1 173.163(18) 2_666 2_565
Cs1 Cs2 S1 44.555(17) 1_564 2_565
S4 Cs2 S5 71.92(3) . 2_666
S2 Cs2 S5 133.11(3) 2_665 2_666
S2 Cs2 S5 73.39(3) 1_565 2_666
S1 Cs2 S5 72.59(3) 2_665 2_666
S1 Cs2 S5 133.14(3) 1_565 2_666
Cs2 Cs2 S5 111.96(2) 2_675 2_666
Cs1 Cs2 S5 107.91(2) 2_566 2_666
Fe1 Cs2 S5 99.29(2) 2_665 2_666
Cs4 Cs2 S5 117.432(19) 2_665 2_666
Cs4 Cs2 S5 44.645(17) . 2_666
Fe1 Cs2 S5 100.15(2) 1_565 2_666
Cs3 Cs2 S5 46.564(18) 2_666 2_666
Cs1 Cs2 S5 43.431(17) 2_666 2_666
Cs1 Cs2 S5 177.136(18) 1_564 2_666
S1 Cs2 S5 137.91(2) 2_565 2_666
S4 Cs2 S4 86.04(3) . 2_665
S2 Cs2 S4 48.23(3) 2_665 2_665
S2 Cs2 S4 132.81(3) 1_565 2_665
S1 Cs2 S4 48.55(3) 2_665 2_665
S1 Cs2 S4 131.85(3) 1_565 2_665
Cs2 Cs2 S4 90.78(2) 2_675 2_665
Cs1 Cs2 S4 137.00(2) 2_566 2_665
Fe1 Cs2 S4 26.411(16) 2_665 2_665
Cs4 Cs2 S4 51.36(2) 2_665 2_665
Cs4 Cs2 S4 47.168(19) . 2_665
Fe1 Cs2 S4 152.705(18) 1_565 2_665
Cs3 Cs2 S4 135.05(2) 2_666 2_665
Cs1 Cs2 S4 92.71(2) 2_666 2_665
Cs1 Cs2 S4 87.94(2) 1_564 2_665
S1 Cs2 S4 93.96(3) 2_565 2_665
S5 Cs2 S4 90.31(3) 2_666 2_665
S4 Cs2 S3 95.39(3) . 1_565
S2 Cs2 S3 130.42(3) 2_665 1_565
S2 Cs2 S3 46.45(3) 1_565 1_565
S1 Cs2 S3 130.71(3) 2_665 1_565
S1 Cs2 S3 46.83(3) 1_565 1_565
Cs2 Cs2 S3 87.755(19) 2_675 1_565
Cs1 Cs2 S3 43.669(16) 2_566 1_565
Fe1 Cs2 S3 152.128(17) 2_665 1_565
Cs4 Cs2 S3 129.057(19) 2_665 1_565
Cs4 Cs2 S3 134.000(19) . 1_565
Fe1 Cs2 S3 25.821(15) 1_565 1_565
Cs3 Cs2 S3 46.161(17) 2_666 1_565
Cs1 Cs2 S3 87.135(19) 2_666 1_565
Cs1 Cs2 S3 91.083(19) 1_564 1_565
S1 Cs2 S3 86.15(2) 2_565 1_565
S5 Cs2 S3 90.62(2) 2_666 1_565
S4 Cs2 S3 178.475(19) 2_665 1_565
S2 Cs3 S5 103.65(3) . 2_666
S2 Cs3 S5 105.39(3) . .
S5 Cs3 S5 90.39(3) 2_666 .
S2 Cs3 S2 103.47(3) . 2_656
S5 Cs3 S2 152.30(3) 2_666 2_656
S5 Cs3 S2 87.80(3) . 2_656
S2 Cs3 S3 87.76(3) . 2_656
S5 Cs3 S3 115.39(3) 2_666 2_656
S5 Cs3 S3 147.78(3) . 2_656
S2 Cs3 S3 60.30(3) 2_656 2_656
S2 Cs3 S3 85.24(3) . 1_655
S5 Cs3 S3 60.26(3) 2_666 1_655
S5 Cs3 S3 150.57(3) . 1_655
S2 Cs3 S3 116.85(3) 2_656 1_655
S3 Cs3 S3 57.70(3) 2_656 1_655
S2 Cs3 Fe1 32.29(2) . .
S5 Cs3 Fe1 102.94(2) 2_666 .
S5 Cs3 Fe1 73.11(2) . .
S2 Cs3 Fe1 102.95(3) 2_656 .
S3 Cs3 Fe1 115.91(2) 2_656 .
S3 Cs3 Fe1 113.16(2) 1_655 .
S2 Cs3 Cs2 154.93(3) . 2_666
S5 Cs3 Cs2 101.40(2) 2_666 2_666
S5 Cs3 Cs2 75.41(2) . 2_666
S2 Cs3 Cs2 51.50(2) 2_656 2_666
S3 Cs3 Cs2 80.51(2) 2_656 2_666
S3 Cs3 Cs2 106.46(2) 1_655 2_666
Fe1 Cs3 Cs2 139.949(15) . 2_666
S2 Cs3 Fe2 72.72(3) . .
S5 Cs3 Fe2 97.22(2) 2_666 .
S5 Cs3 Fe2 32.68(2) . .
S2 Cs3 Fe2 96.07(2) 2_656 .
S3 Cs3 Fe2 145.35(2) 2_656 .
S3 Cs3 Fe2 144.06(2) 1_655 .
Fe1 Cs3 Fe2 40.433(14) . .
Cs2 Cs3 Fe2 105.274(15) 2_666 .
S2 Cs3 S3 56.81(3) . .
S5 Cs3 S3 124.30(3) 2_666 .
S5 Cs3 S3 55.47(3) . .
S2 Cs3 S3 76.29(3) 2_656 .
S3 Cs3 S3 115.03(2) 2_656 .
S3 Cs3 S3 142.04(3) 1_655 .
Fe1 Cs3 S3 31.625(18) . .
Cs2 Cs3 S3 108.686(19) 2_666 .
Fe2 Cs3 S3 30.406(19) . .
S2 Cs3 S4 57.32(3) . .
S5 Cs3 S4 76.73(3) 2_666 .
S5 Cs3 S4 56.04(3) . .
S2 Cs3 S4 123.66(3) 2_656 .
S3 Cs3 S4 145.08(3) 2_656 .
S3 Cs3 S4 113.52(3) 1_655 .
Fe1 Cs3 S4 31.64(2) . .
Cs2 Cs3 S4 131.25(2) 2_666 .
Fe2 Cs3 S4 30.54(2) . .
S3 Cs3 S4 48.16(2) . .
S2 Cs3 Cs3 54.95(3) . 2_656
S5 Cs3 Cs3 158.00(3) 2_666 2_656
S5 Cs3 Cs3 99.91(3) . 2_656
S2 Cs3 Cs3 48.52(2) 2_656 2_656
S3 Cs3 Cs3 63.44(2) 2_656 2_656
S3 Cs3 Cs3 108.43(2) 1_655 2_656
Fe1 Cs3 Cs3 62.442(14) . 2_656
Cs2 Cs3 Cs3 100.004(14) 2_666 2_656
Fe2 Cs3 Cs3 81.958(17) . 2_656
S3 Cs3 Cs3 51.595(18) . 2_656
S4 Cs3 Cs3 92.90(2) . 2_656
S2 Cs3 Cs1 131.18(3) . 1_655
S5 Cs3 Cs1 78.07(2) 2_666 1_655
S5 Cs3 Cs1 123.44(2) . 1_655
S2 Cs3 Cs1 79.95(2) 2_656 1_655
S3 Cs3 Cs1 51.09(2) 2_656 1_655
S3 Cs3 Cs1 52.64(2) 1_655 1_655
Fe1 Cs3 Cs1 163.441(15) . 1_655
Cs2 Cs3 Cs1 53.947(12) 2_666 1_655
Fe2 Cs3 Cs1 156.102(15) . 1_655
S3 Cs3 Cs1 156.239(19) . 1_655
S4 Cs3 Cs1 154.78(2) . 1_655
Cs3 Cs3 Cs1 111.119(16) 2_656 1_655
S2 Cs3 Cs4 54.30(3) . .
S5 Cs3 Cs4 49.50(2) 2_666 .
S5 Cs3 Cs4 105.60(2) . .
S2 Cs3 Cs4 156.09(3) 2_656 .
S3 Cs3 Cs4 105.91(2) 2_656 .
S3 Cs3 Cs4 58.15(2) 1_655 .
Fe1 Cs3 Cs4 63.789(14) . .
Cs2 Cs3 Cs4 150.487(13) 2_666 .
Fe2 Cs3 Cs4 85.915(15) . .
S3 Cs3 Cs4 94.82(2) . .
S4 Cs3 Cs4 55.37(2) . .
Cs3 Cs3 Cs4 108.668(16) 2_656 .
Cs1 Cs3 Cs4 107.297(14) 1_655 .
S2 Cs3 S4 158.57(3) . 2_666
S5 Cs3 S4 55.06(3) 2_666 2_666
S5 Cs3 S4 75.09(3) . 2_666
S2 Cs3 S4 97.96(3) 2_656 2_666
S3 Cs3 S4 103.14(3) 2_656 2_666
S3 Cs3 S4 85.20(3) 1_655 2_666
Fe1 Cs3 S4 140.89(2) . 2_666
Cs2 Cs3 S4 46.481(18) 2_666 2_666
Fe2 Cs3 S4 105.15(2) . 2_666
S3 Cs3 S4 130.19(3) . 2_666
S4 Cs3 S4 109.91(3) . 2_666
Cs3 Cs3 S4 146.48(2) 2_656 2_666
Cs1 Cs3 S4 52.86(2) 1_655 2_666
Cs4 Cs3 S4 104.54(2) . 2_666
S2 Cs3 Cs1 44.78(2) . 2_656
S5 Cs3 Cs1 97.63(2) 2_666 2_656
S5 Cs3 Cs1 150.15(2) . 2_656
S2 Cs3 Cs1 97.60(3) 2_656 2_656
S3 Cs3 Cs1 49.74(2) 2_656 2_656
S3 Cs3 Cs1 47.830(19) 1_655 2_656
Fe1 Cs3 Cs1 77.069(15) . 2_656
Cs2 Cs3 Cs1 130.119(13) 2_666 2_656
Fe2 Cs3 Cs1 117.497(15) . 2_656
S3 Cs3 Cs1 97.18(2) . 2_656
S4 Cs3 Cs1 97.84(2) . 2_656
Cs3 Cs3 Cs1 64.183(13) 2_656 2_656
Cs1 Cs3 Cs1 86.400(13) 1_655 2_656
Cs4 Cs3 Cs1 61.033(12) . 2_656
S4 Cs3 Cs1 132.40(2) 2_666 2_656
S2 Cs3 Cs1 100.15(3) . .
S5 Cs3 Cs1 134.89(2) 2_666 .
S5 Cs3 Cs1 46.17(2) . .
S2 Cs3 Cs1 43.44(2) 2_656 .
S3 Cs3 Cs1 103.22(2) 2_656 .
S3 Cs3 Cs1 160.22(2) 1_655 .
Fe1 Cs3 Cs1 78.568(16) . .
Cs2 Cs3 Cs1 61.758(11) 2_666 .
Fe2 Cs3 Cs1 54.741(14) . .
S3 Cs3 Cs1 47.000(18) . .
S4 Cs3 Cs1 84.97(2) . .
Cs3 Cs3 Cs1 61.609(11) 2_656 .
Cs1 Cs3 Cs1 112.708(14) 1_655 .
Cs4 Cs3 Cs1 139.616(12) . .
S4 Cs3 Cs1 95.29(2) 2_666 .
Cs1 Cs3 Cs1 125.792(11) 2_656 .
S2 Cs3 Cs3 110.84(3) . 2_666
S5 Cs3 Cs3 45.40(2) 2_666 2_666
S5 Cs3 Cs3 44.99(2) . 2_666
S2 Cs3 Cs3 126.77(3) 2_656 2_666
S3 Cs3 Cs3 154.89(2) 2_656 2_666
S3 Cs3 Cs3 105.63(2) 1_655 2_666
Fe1 Cs3 Cs3 87.212(15) . 2_666
Cs2 Cs3 Cs3 87.730(13) 2_666 2_666
Fe2 Cs3 Cs3 59.301(13) . 2_666
S3 Cs3 Cs3 89.70(2) . 2_666
S4 Cs3 Cs3 55.94(2) . 2_666
Cs3 Cs3 Cs3 141.08(2) 2_656 2_666
Cs1 Cs3 Cs3 104.253(14) 1_655 2_666
Cs4 Cs3 Cs3 74.475(12) . 2_666
S4 Cs3 Cs3 53.97(2) 2_666 2_666
Cs1 Cs3 Cs3 135.349(14) 2_656 2_666
Cs1 Cs3 Cs3 90.335(13) . 2_666
S1 Cs4 S5 112.72(3) 1_655 2_666
S1 Cs4 S1 102.63(3) 1_655 2_665
S5 Cs4 S1 90.60(3) 2_666 2_665
S1 Cs4 S2 93.24(3) 1_655 .
S5 Cs4 S2 100.04(3) 2_666 .
S1 Cs4 S2 155.83(3) 2_665 .
S1 Cs4 S4 80.67(3) 1_655 2_665
S5 Cs4 S4 152.16(3) 2_666 2_665
S1 Cs4 S4 62.08(3) 2_665 2_665
S2 Cs4 S4 103.52(3) . 2_665
S1 Cs4 Fe2 77.39(3) 1_655 1_655
S5 Cs4 Fe2 35.38(2) 2_666 1_655
S1 Cs4 Fe2 96.64(2) 2_665 1_655
S2 Cs4 Fe2 104.62(3) . 1_655
S4 Cs4 Fe2 145.00(3) 2_665 1_655
S1 Cs4 Fe1 34.35(2) 1_655 1_655
S5 Cs4 Fe1 78.41(2) 2_666 1_655
S1 Cs4 Fe1 102.24(3) 2_665 1_655
S2 Cs4 Fe1 101.14(2) . 1_655
S4 Cs4 Fe1 110.88(3) 2_665 1_655
Fe2 Cs4 Fe1 43.054(15) 1_655 1_655
S1 Cs4 S3 60.10(3) 1_655 1_655
S5 Cs4 S3 59.00(3) 2_666 1_655
S1 Cs4 S3 125.45(3) 2_665 1_655
S2 Cs4 S3 78.30(3) . 1_655
S4 Cs4 S3 140.70(3) 2_665 1_655
Fe2 Cs4 S3 32.507(19) 1_655 1_655
Fe1 Cs4 S3 33.62(2) 1_655 1_655
S1 Cs4 S4 60.72(3) 1_655 1_655
S5 Cs4 S4 60.57(3) 2_666 1_655
S1 Cs4 S4 74.38(3) 2_665 1_655
S2 Cs4 S4 129.71(3) . 1_655
S4 Cs4 S4 112.32(3) 2_665 1_655
Fe2 Cs4 S4 32.70(2) 1_655 1_655
Fe1 Cs4 S4 33.69(2) 1_655 1_655
S3 Cs4 S4 51.60(2) 1_655 1_655
S1 Cs4 Cs2 79.26(2) 1_655 2_665
S5 Cs4 Cs2 151.74(2) 2_666 2_665
S1 Cs4 Cs2 112.36(2) 2_665 2_665
S2 Cs4 Cs2 52.54(2) . 2_665
S4 Cs4 Cs2 51.45(2) 2_665 2_665
Fe2 Cs4 Cs2 146.042(15) 1_655 2_665
Fe1 Cs4 Cs2 110.635(16) 1_655 2_665
S3 Cs4 Cs2 113.62(2) 1_655 2_665
S4 Cs4 Cs2 139.63(2) 1_655 2_665
S1 Cs4 S4 150.68(3) 1_655 .
S5 Cs4 S4 81.96(3) 2_666 .
S1 Cs4 S4 102.42(3) 2_665 .
S2 Cs4 S4 58.36(3) . .
S4 Cs4 S4 97.95(3) 2_665 .
Fe2 Cs4 S4 114.41(3) 1_655 .
Fe1 Cs4 S4 148.46(2) 1_655 .
S3 Cs4 S4 114.86(3) 1_655 .
S4 Cs4 S4 142.11(4) 1_655 .
Cs2 Cs4 S4 77.29(2) 2_665 .
S1 Cs4 Cs2 154.69(2) 1_655 .
S5 Cs4 Cs2 78.56(2) 2_666 .
S1 Cs4 Cs2 53.28(2) 2_665 .
S2 Cs4 Cs2 107.43(2) . .
S4 Cs4 Cs2 80.40(2) 2_665 .
Fe2 Cs4 Cs2 110.092(15) 1_655 .
Fe1 Cs4 Cs2 145.863(15) 1_655 .
S3 Cs4 Cs2 137.36(2) 1_655 .
S4 Cs4 Cs2 112.25(2) 1_655 .
Cs2 Cs4 Cs2 101.543(14) 2_665 .
S4 Cs4 Cs2 49.535(19) . .
S1 Cs4 Cs4 53.53(2) 1_655 2_765
S5 Cs4 Cs4 107.93(3) 2_666 2_765
S1 Cs4 Cs4 49.10(2) 2_665 2_765
S2 Cs4 Cs4 142.71(3) . 2_765
S4 Cs4 Cs4 59.24(2) 2_665 2_765
Fe2 Cs4 Cs4 85.767(17) 1_655 2_765
Fe1 Cs4 Cs4 62.297(16) 1_655 2_765
S3 Cs4 Cs4 95.27(2) 1_655 2_765
S4 Cs4 Cs4 53.08(2) 1_655 2_765
Cs2 Cs4 Cs4 99.738(15) 2_665 2_765
S4 Cs4 Cs4 148.49(2) . 2_765
Cs2 Cs4 Cs4 101.978(15) . 2_765
S1 Cs4 Cs3 106.59(2) 1_655 .
S5 Cs4 Cs3 52.20(2) 2_666 .
S1 Cs4 Cs3 139.34(2) 2_665 .
S2 Cs4 Cs3 47.99(2) . .
S4 Cs4 Cs3 150.04(2) 2_665 .
Fe2 Cs4 Cs3 63.724(15) 1_655 .
Fe1 Cs4 Cs3 87.154(15) 1_655 .
S3 Cs4 Cs3 53.56(2) 1_655 .
S4 Cs4 Cs3 96.04(2) 1_655 .
Cs2 Cs4 Cs3 100.473(15) 2_665 .
S4 Cs4 Cs3 61.31(2) . .
Cs2 Cs4 Cs3 98.186(13) . .
Cs4 Cs4 Cs3 147.824(15) 2_765 .
S1 Cs4 Cs1 50.57(2) 1_655 2_656
S5 Cs4 Cs1 101.08(2) 2_666 2_656
S1 Cs4 Cs1 153.16(2) 2_665 2_656
S2 Cs4 Cs1 45.31(2) . 2_656
S4 Cs4 Cs1 105.98(2) 2_665 2_656
Fe2 Cs4 Cs1 80.280(14) 1_655 2_656
Fe1 Cs4 Cs1 57.612(12) 1_655 2_656
S3 Cs4 Cs1 47.790(18) 1_655 2_656
S4 Cs4 Cs1 90.34(2) 1_655 2_656
Cs2 Cs4 Cs1 65.843(12) 2_665 2_656
S4 Cs4 Cs1 103.09(2) . 2_656
Cs2 Cs4 Cs1 152.601(12) . 2_656
Cs4 Cs4 Cs1 104.085(14) 2_765 2_656
Cs3 Cs4 Cs1 62.793(10) . 2_656
S1 Cs4 Cs1 109.10(3) 1_655 2_666
S5 Cs4 Cs1 45.41(2) 2_666 2_666
S1 Cs4 Cs1 45.91(2) 2_665 2_666
S2 Cs4 Cs1 143.74(2) . 2_666
S4 Cs4 Cs1 107.93(2) 2_665 2_666
Fe2 Cs4 Cs1 55.870(12) 1_655 2_666
Fe1 Cs4 Cs1 84.208(14) 1_655 2_666
S3 Cs4 Cs1 88.34(2) 1_655 2_666
S4 Cs4 Cs1 50.89(2) 1_655 2_666
Cs2 Cs4 Cs1 157.313(11) 2_665 2_666
S4 Cs4 Cs1 99.24(2) . 2_666
Cs2 Cs4 Cs1 61.701(12) . 2_666
Cs4 Cs4 Cs1 71.343(12) 2_765 2_666
Cs3 Cs4 Cs1 97.226(13) . 2_666
Cs1 Cs4 Cs1 135.930(12) 2_656 2_666
S1 Cs4 Cs4 124.69(2) 1_655 2_665
S5 Cs4 Cs4 122.54(2) 2_666 2_665
S1 Cs4 Cs4 80.01(2) 2_665 2_665
S2 Cs4 Cs4 75.96(2) . 2_665
S4 Cs4 Cs4 51.40(2) 2_665 2_665
Fe2 Cs4 Cs4 157.909(17) 1_655 2_665
Fe1 Cs4 Cs4 159.035(16) 1_655 2_665
S3 Cs4 Cs4 154.03(2) 1_655 2_665
S4 Cs4 Cs4 154.30(2) 1_655 2_665
Cs2 Cs4 Cs4 50.917(11) 2_665 2_665
S4 Cs4 Cs4 46.55(2) . 2_665
Cs2 Cs4 Cs4 50.626(11) . 2_665
Cs4 Cs4 Cs4 107.330(17) 2_765 2_665
Cs3 Cs4 Cs4 104.846(15) . 2_665
Cs1 Cs4 Cs4 112.364(13) 2_656 2_665
Cs1 Cs4 Cs4 110.631(12) 2_666 2_665
S1 Cs4 Cs1 39.25(2) 1_655 1_654
S5 Cs4 Cs1 151.97(2) 2_666 1_654
S1 Cs4 Cs1 95.88(2) 2_665 1_654
S2 Cs4 Cs1 84.89(2) . 1_654
S4 Cs4 Cs1 46.37(2) 2_665 1_654
Fe2 Cs4 Cs1 116.619(15) 1_655 1_654
Fe1 Cs4 Cs1 73.570(14) 1_655 1_654
S3 Cs4 Cs1 95.74(2) 1_655 1_654
S4 Cs4 Cs1 94.99(2) 1_655 1_654
Cs2 Cs4 Cs1 45.706(10) 2_665 1_654
S4 Cs4 Cs1 122.75(2) . 1_654
Cs2 Cs4 Cs1 126.570(12) . 1_654
Cs4 Cs4 Cs1 58.972(12) 2_765 1_654
Cs3 Cs4 Cs1 124.571(14) . 1_654
Cs1 Cs4 Cs1 63.000(11) 2_656 1_654
Cs1 Cs4 Cs1 130.315(11) 2_666 1_654
Cs4 Cs4 Cs1 85.472(13) 2_665 1_654
S2 Fe1 S1 109.32(6) . .
S2 Fe1 S3 110.70(6) . .
S1 Fe1 S3 111.65(5) . .
S2 Fe1 S4 112.50(6) . .
S1 Fe1 S4 113.40(6) . .
S3 Fe1 S4 98.98(5) . .
S2 Fe1 Fe2 123.82(5) . .
S1 Fe1 Fe2 126.81(5) . .
S3 Fe1 Fe2 49.27(3) . .
S4 Fe1 Fe2 49.72(4) . .
S2 Fe1 Cs4 168.09(4) . 1_455
S1 Fe1 Cs4 58.83(4) . 1_455
S3 Fe1 Cs4 75.24(4) . 1_455
S4 Fe1 Cs4 75.73(4) . 1_455
Fe2 Fe1 Cs4 67.99(2) . 1_455
S2 Fe1 Cs2 59.16(4) . 2_665
S1 Fe1 Cs2 59.94(4) . 2_665
S3 Fe1 Cs2 157.43(4) . 2_665
S4 Fe1 Cs2 103.56(4) . 2_665
Fe2 Fe1 Cs2 153.21(3) . 2_665
Cs4 Fe1 Cs2 111.39(2) 1_455 2_665
S2 Fe1 Cs2 57.43(4) . 1_545
S1 Fe1 Cs2 59.27(4) . 1_545
S3 Fe1 Cs2 103.75(4) . 1_545
S4 Fe1 Cs2 157.21(4) . 1_545
Fe2 Fe1 Cs2 152.92(3) . 1_545
Cs4 Fe1 Cs2 111.647(19) 1_455 1_545
Cs2 Fe1 Cs2 53.691(13) 2_665 1_545
S2 Fe1 Cs3 53.49(4) . .
S1 Fe1 Cs3 162.77(4) . .
S3 Fe1 Cs3 77.44(4) . .
S4 Fe1 Cs3 78.18(4) . .
Fe2 Fe1 Cs3 70.34(2) . .
Cs4 Fe1 Cs3 138.325(19) 1_455 .
Cs2 Fe1 Cs3 105.94(2) 2_665 .
Cs2 Fe1 Cs3 105.000(18) 1_545 .
S2 Fe1 Cs1 104.20(4) . 2_556
S1 Fe1 Cs1 59.67(4) . 2_556
S3 Fe1 Cs1 58.23(3) . 2_556
S4 Fe1 Cs1 142.19(4) . 2_556
Fe2 Fe1 Cs1 101.83(2) . 2_556
Cs4 Fe1 Cs1 69.608(15) 1_455 2_556
Cs2 Fe1 Cs1 102.748(18) 2_665 2_556
Cs2 Fe1 Cs1 56.132(13) 1_545 2_556
Cs3 Fe1 Cs1 119.429(18) . 2_556
S3 Fe2 S4 103.67(5) . .
S3 Fe2 S5 111.90(5) . .
S4 Fe2 S5 113.59(6) . .
S3 Fe2 S5 110.72(5) . 2_566
S4 Fe2 S5 114.58(6) . 2_566
S5 Fe2 S5 102.66(4) . 2_566
S3 Fe2 Fe2 125.55(5) . 2_566
S4 Fe2 Fe2 130.78(5) . 2_566
S5 Fe2 Fe2 51.60(4) . 2_566
S5 Fe2 Fe2 51.06(4) 2_566 2_566
S3 Fe2 Fe1 51.73(3) . .
S4 Fe2 Fe1 51.94(4) . .
S5 Fe2 Fe1 127.97(4) . .
S5 Fe2 Fe1 129.26(4) 2_566 .
Fe2 Fe2 Fe1 177.25(4) 2_566 .
S3 Fe2 Cs4 76.52(4) . 1_455
S4 Fe2 Cs4 76.95(5) . 1_455
S5 Fe2 Cs4 163.02(4) . 1_455
S5 Fe2 Cs4 60.37(3) 2_566 1_455
Fe2 Fe2 Cs4 111.42(3) 2_566 1_455
Fe1 Fe2 Cs4 68.95(2) . 1_455
S3 Fe2 Cs1 61.15(3) . .
S4 Fe2 Cs1 147.25(5) . .
S5 Fe2 Cs1 56.55(4) . .
S5 Fe2 Cs1 98.15(4) 2_566 .
Fe2 Fe2 Cs1 71.01(3) 2_566 .
Fe1 Fe2 Cs1 106.41(2) . .
Cs4 Fe2 Cs1 121.772(19) 1_455 .
S3 Fe2 Cs3 77.44(4) . .
S4 Fe2 Cs3 78.14(5) . .
S5 Fe2 Cs3 58.75(3) . .
S5 Fe2 Cs3 161.27(4) 2_566 .
Fe2 Fe2 Cs3 110.31(3) 2_566 .
Fe1 Fe2 Cs3 69.23(2) . .
Cs4 Fe2 Cs3 138.178(19) 1_455 .
Cs1 Fe2 Cs3 70.434(14) . .
S3 Fe2 Cs1 150.33(4) . 2_566
S4 Fe2 Cs1 66.77(4) . 2_566
S5 Fe2 Cs1 97.40(4) . 2_566
S5 Fe2 Cs1 55.74(4) 2_566 2_566
Fe2 Fe2 Cs1 69.54(3) 2_566 2_566
Fe1 Fe2 Cs1 113.04(2) . 2_566
Cs4 Fe2 Cs1 73.961(15) 1_455 2_566
Cs1 Fe2 Cs1 140.548(17) . 2_566
Cs3 Fe2 Cs1 124.411(18) . 2_566
Fe1 S1 Cs4 86.83(4) . 1_455
Fe1 S1 Cs2 86.26(4) . 2_665
Cs4 S1 Cs2 146.71(4) 1_455 2_665
Fe1 S1 Cs2 87.69(4) . 1_545
Cs4 S1 Cs2 148.97(4) 1_455 1_545
Cs2 S1 Cs2 63.05(3) 2_665 1_545
Fe1 S1 Cs1 169.35(6) . 1_554
Cs4 S1 Cs1 103.42(3) 1_455 1_554
Cs2 S1 Cs1 83.54(3) 2_665 1_554
Cs2 S1 Cs1 84.95(3) 1_545 1_554
Fe1 S1 Cs4 92.49(4) . 2_665
Cs4 S1 Cs4 77.37(3) 1_455 2_665
Cs2 S1 Cs4 70.46(3) 2_665 2_665
Cs2 S1 Cs4 133.40(4) 1_545 2_665
Cs1 S1 Cs4 87.01(3) 1_554 2_665
Fe1 S1 Cs1 88.15(4) . 2_556
Cs4 S1 Cs1 83.14(3) 1_455 2_556
Cs2 S1 Cs1 129.07(4) 2_665 2_556
Cs2 S1 Cs1 66.17(3) 1_545 2_556
Cs1 S1 Cs1 95.88(3) 1_554 2_556
Cs4 S1 Cs1 160.43(4) 2_665 2_556
Fe1 S1 S2 35.33(3) . .
Cs4 S1 S2 122.15(4) 1_455 .
Cs2 S1 S2 57.82(3) 2_665 .
Cs2 S1 S2 57.53(3) 1_545 .
Cs1 S1 S2 134.39(4) 1_554 .
Cs4 S1 S2 100.13(4) 2_665 .
Cs1 S1 S2 91.68(4) 2_556 .
Fe1 S1 S3 34.85(3) . .
Cs4 S1 S3 68.58(3) 1_455 .
Cs2 S1 S3 118.04(4) 2_665 .
Cs2 S1 S3 90.12(3) 1_545 .
Cs1 S1 S3 152.53(4) 1_554 .
Cs4 S1 S3 115.20(4) 2_665 .
Cs1 S1 S3 57.73(3) 2_556 .
S2 S1 S3 60.64(4) . .
Fe1 S1 S4 34.06(3) . .
Cs4 S1 S4 68.43(3) 1_455 .
Cs2 S1 S4 88.33(4) 2_665 .
Cs2 S1 S4 118.46(4) 1_545 .
Cs1 S1 S4 148.06(4) 1_554 .
Cs4 S1 S4 61.22(3) 2_665 .
Cs1 S1 S4 112.94(4) 2_556 .
S2 S1 S4 61.07(4) . .
S3 S1 S4 55.50(3) . .
Fe1 S1 S2 124.09(5) . 2_655
Cs4 S1 S2 149.03(4) 1_455 2_655
Cs2 S1 S2 47.64(2) 2_665 2_655
Cs2 S1 S2 47.47(2) 1_545 2_655
Cs1 S1 S2 45.61(2) 1_554 2_655
Cs4 S1 S2 97.63(3) 2_665 2_655
Cs1 S1 S2 98.18(3) 2_556 2_655
S2 S1 S2 88.80(4) . 2_655
S3 S1 S2 137.54(4) . 2_655
S4 S1 S2 135.96(4) . 2_655
Fe1 S1 S4 132.26(5) . 2_565
Cs4 S1 S4 53.35(3) 1_455 2_565
Cs2 S1 S4 111.95(4) 2_665 2_565
Cs2 S1 S4 140.05(4) 1_545 2_565
Cs1 S1 S4 55.46(3) 1_554 2_565
Cs4 S1 S4 57.31(3) 2_665 2_565
Cs1 S1 S4 108.90(4) 2_556 2_565
S2 S1 S4 157.02(5) . 2_565
S3 S1 S4 121.89(4) . 2_565
S4 S1 S4 100.28(4) . 2_565
S2 S1 S4 97.97(3) 2_655 2_565
Fe1 S1 Cs2 137.01(5) . 2_565
Cs4 S1 Cs2 56.66(2) 1_455 2_565
Cs2 S1 Cs2 136.67(3) 2_665 2_565
Cs2 S1 Cs2 111.43(3) 1_545 2_565
Cs1 S1 Cs2 53.371(19) 1_554 2_565
Cs4 S1 Cs2 99.71(3) 2_665 2_565
Cs1 S1 Cs2 67.45(2) 2_556 2_565
S2 S1 Cs2 159.09(4) . 2_565
S3 S1 Cs2 104.48(4) . 2_565
S4 S1 Cs2 124.84(4) . 2_565
S2 S1 Cs2 95.07(3) 2_655 2_565
S4 S1 Cs2 42.43(2) 2_565 2_565
Fe1 S1 S1 134.46(6) . 2
Cs4 S1 S1 94.64(4) 1_455 2
Cs2 S1 S1 113.15(4) 2_665 2
Cs2 S1 S1 68.28(3) 1_545 2
Cs1 S1 S1 48.70(2) 1_554 2
Cs4 S1 S1 132.30(4) 2_665 2
Cs1 S1 S1 47.18(2) 2_556 2
S2 S1 S1 122.54(5) . 2
S3 S1 S1 104.54(4) . 2
S4 S1 S1 156.95(5) . 2
S2 S1 S1 65.89(3) 2_655 2
S4 S1 S1 80.01(4) 2_565 2
Cs2 S1 S1 43.14(2) 2_565 2
Fe1 S1 S5 132.60(5) . 1_554
Cs4 S1 S5 96.16(3) 1_455 1_554
Cs2 S1 S5 65.90(3) 2_665 1_554
Cs2 S1 S5 109.84(3) 1_545 1_554
Cs1 S1 S5 44.40(2) 1_554 1_554
Cs4 S1 S5 43.30(2) 2_665 1_554
Cs1 S1 S5 139.23(4) 2_556 1_554
S2 S1 S5 121.41(4) . 1_554
S3 S1 S5 157.62(4) . 1_554
S4 S1 S5 104.35(4) . 1_554
S2 S1 S5 62.81(3) 2_655 1_554
S4 S1 S5 46.43(2) 2_565 1_554
Cs2 S1 S5 78.19(2) 2_565 1_554
S1 S1 S5 92.58(4) 2 1_554
Fe1 S1 S2 98.44(4) . 1_455
Cs4 S1 S2 45.56(2) 1_455 1_455
Cs2 S1 S2 167.55(4) 2_665 1_455
Cs2 S1 S2 105.43(3) 1_545 1_455
Cs1 S1 S2 90.95(3) 1_554 1_455
Cs4 S1 S2 120.54(4) 2_665 1_455
Cs1 S1 S2 40.26(2) 2_556 1_455
S2 S1 S2 121.41(5) . 1_455
S3 S1 S2 64.34(3) . 1_455
S4 S1 S2 102.05(4) . 1_455
S2 S1 S2 121.56(3) 2_655 1_455
S4 S1 S2 73.31(3) 2_565 1_455
Cs2 S1 S2 40.44(2) 2_565 1_455
S1 S1 S2 55.66(3) 2 1_455
S5 S1 S2 117.09(3) 1_554 1_455
Fe1 S1 S1 89.67(5) . 2_565
Cs4 S1 S1 40.104(19) 1_455 2_565
Cs2 S1 S1 107.33(4) 2_665 2_565
Cs2 S1 S1 170.17(5) 1_545 2_565
Cs1 S1 S1 96.29(4) 1_554 2_565
Cs4 S1 S1 37.264(19) 2_665 2_565
Cs1 S1 S1 123.22(4) 2_556 2_565
S2 S1 S1 116.51(5) . 2_565
S3 S1 S1 93.13(4) . 2_565
S4 S1 S1 56.90(3) . 2_565
S2 S1 S1 128.30(4) 2_655 2_565
S4 S1 S1 43.37(2) 2_565 2_565
Cs2 S1 S1 76.72(3) 2_565 2_565
S1 S1 S1 119.64(5) 2 2_565
S5 S1 S1 65.55(3) 1_554 2_565
S2 S1 S1 84.32(3) 1_455 2_565
Fe1 S2 Cs1 175.81(6) . 2_656
Fe1 S2 Cs3 94.22(5) . .
Cs1 S2 Cs3 89.96(3) 2_656 .
Fe1 S2 Cs2 87.01(5) . 2_665
Cs1 S2 Cs2 89.36(3) 2_656 2_665
Cs3 S2 Cs2 147.18(5) . 2_665
Fe1 S2 Cs2 89.51(5) . 1_545
Cs1 S2 Cs2 87.02(3) 2_656 1_545
Cs3 S2 Cs2 148.58(5) . 1_545
Cs2 S2 Cs2 64.10(3) 2_665 1_545
Fe1 S2 S1 35.35(3) . .
Cs1 S2 S1 140.48(5) 2_656 .
Cs3 S2 S1 129.56(4) . .
Cs2 S2 S1 58.63(3) 2_665 .
Cs2 S2 S1 59.46(3) 1_545 .
Fe1 S2 Cs3 93.88(5) . 2_656
Cs1 S2 Cs3 87.29(3) 2_656 2_656
Cs3 S2 Cs3 76.53(3) . 2_656
Cs2 S2 Cs3 136.18(4) 2_665 2_656
Cs2 S2 Cs3 72.10(3) 1_545 2_656
S1 S2 Cs3 100.07(4) . 2_656
Fe1 S2 Cs4 97.56(5) . .
Cs1 S2 Cs4 83.11(3) 2_656 .
Cs3 S2 Cs4 77.71(3) . .
Cs2 S2 Cs4 69.64(3) 2_665 .
Cs2 S2 Cs4 132.71(4) 1_545 .
S1 S2 Cs4 103.76(4) . .
Cs3 S2 Cs4 152.46(4) 2_656 .
Fe1 S2 S3 35.35(3) . .
Cs1 S2 S3 147.06(5) 2_656 .
Cs3 S2 S3 74.44(3) . .
Cs2 S2 S3 119.43(4) 2_665 .
Cs2 S2 S3 91.60(4) 1_545 .
S1 S2 S3 61.24(4) . .
Cs3 S2 S3 61.18(3) 2_656 .
Cs4 S2 S3 120.12(4) . .
Fe1 S2 S4 34.52(4) . .
Cs1 S2 S4 147.57(5) 2_656 .
Cs3 S2 S4 74.42(4) . .
Cs2 S2 S4 89.11(4) 2_665 .
Cs2 S2 S4 120.94(4) 1_545 .
S1 S2 S4 61.63(4) . .
Cs3 S2 S4 115.32(4) 2_656 .
Cs4 S2 S4 66.06(3) . .
S3 S2 S4 55.84(3) . .
Fe1 S2 S1 126.51(5) . 2_655
Cs1 S2 S1 49.31(2) 2_656 2_655
Cs3 S2 S1 139.23(4) . 2_655
Cs2 S2 S1 48.89(3) 2_665 2_655
Cs2 S2 S1 48.10(3) 1_545 2_655
S1 S2 S1 91.20(4) . 2_655
Cs3 S2 S1 99.76(4) 2_656 2_655
Cs4 S2 S1 93.40(3) . 2_655
S3 S2 S1 139.68(4) . 2_655
S4 S2 S1 137.98(4) . 2_655
Fe1 S2 S3 136.43(5) . 1_655
Cs1 S2 S3 46.97(2) 2_656 1_655
Cs3 S2 S3 51.41(2) . 1_655
Cs2 S2 S3 108.00(4) 2_665 1_655
Cs2 S2 S3 133.99(4) 1_545 1_655
S1 S2 S3 157.94(5) . 1_655
Cs3 S2 S3 101.17(3) 2_656 1_655
Cs4 S2 S3 54.20(2) . 1_655
S3 S2 S3 125.85(5) . 1_655
S4 S2 S3 103.35(4) . 1_655
S1 S2 S3 91.03(3) 2_655 1_655
Fe1 S2 S3 135.73(5) . 2_656
Cs1 S2 S3 47.99(2) 2_656 2_656
Cs3 S2 S3 49.56(2) . 2_656
Cs2 S2 S3 137.22(4) 2_665 2_656
Cs2 S2 S3 109.27(4) 1_545 2_656
S1 S2 S3 157.67(5) . 2_656
Cs3 S2 S3 57.63(2) 2_656 2_656
Cs4 S2 S3 97.70(3) . 2_656
S3 S2 S3 102.46(4) . 2_656
S4 S2 S3 123.98(4) . 2_656
S1 S2 S3 93.65(3) 2_655 2_656
S3 S2 S3 43.79(3) 1_655 2_656
Fe1 S2 S5 136.11(6) . 2_656
Cs1 S2 S5 43.82(2) 2_656 2_656
Cs3 S2 S5 91.11(3) . 2_656
Cs2 S2 S5 110.50(4) 2_665 2_656
Cs2 S2 S5 65.58(3) 1_545 2_656
S1 S2 S5 122.48(4) . 2_656
Cs3 S2 S5 45.43(2) 2_656 2_656
Cs4 S2 S5 126.07(4) . 2_656
S3 S2 S5 106.48(4) . 2_656
S4 S2 S5 159.28(4) . 2_656
S1 S2 S5 62.06(3) 2_655 2_656
S3 S2 S5 77.55(3) 1_655 2_656
S3 S2 S5 43.83(2) 2_656 2_656
Fe1 S2 S1 134.71(6) . 1_655
Cs1 S2 S1 44.60(2) 2_656 1_655
Cs3 S2 S1 93.14(3) . 1_655
Cs2 S2 S1 64.29(3) 2_665 1_655
Cs2 S2 S1 106.19(3) 1_545 1_655
S1 S2 S1 121.41(5) . 1_655
Cs3 S2 S1 131.24(4) 2_656 1_655
Cs4 S2 S1 41.20(2) . 1_655
S3 S2 S1 160.61(4) . 1_655
S4 S2 S1 106.93(4) . 1_655
S1 S2 S1 58.44(3) 2_655 1_655
S3 S2 S1 44.04(2) 1_655 1_655
S3 S2 S1 79.25(3) 2_656 1_655
S5 S2 S1 88.26(3) 2_656 1_655
Fe1 S2 Cs1 51.25(3) . 2_556
Cs1 S2 Cs1 126.98(4) 2_656 2_556
Cs3 S2 Cs1 113.01(3) . 2_556
Cs2 S2 Cs1 93.22(3) 2_665 2_556
Cs2 S2 Cs1 48.442(19) 1_545 2_556
S1 S2 Cs1 43.98(3) . 2_556
Cs3 S2 Cs1 56.12(2) 2_656 2_556
Cs4 S2 Cs1 146.20(3) . 2_556
S3 S2 Cs1 43.17(2) . 2_556
S4 S2 Cs1 85.44(3) . 2_556
S1 S2 Cs1 96.52(3) 2_655 2_556
S3 S2 Cs1 156.94(3) 1_655 2_556
S3 S2 Cs1 113.74(3) 2_656 2_556
S5 S2 Cs1 86.79(3) 2_656 2_556
S1 S2 Cs1 153.45(3) 1_655 2_556
Fe1 S2 S5 94.97(5) . 2_666
Cs1 S2 S5 88.12(3) 2_656 2_666
Cs3 S2 S5 39.51(2) . 2_666
Cs2 S2 S5 107.68(4) 2_665 2_666
Cs2 S2 S5 170.48(4) 1_545 2_666
S1 S2 S5 121.51(4) . 2_666
Cs3 S2 S5 115.84(4) 2_656 2_666
Cs4 S2 S5 38.35(2) . 2_666
S3 S2 S5 96.92(4) . 2_666
S4 S2 S5 61.66(3) . 2_666
S1 S2 S5 123.21(3) 2_655 2_666
S3 S2 S5 41.76(2) 1_655 2_666
S3 S2 S5 73.07(3) 2_656 2_666
S5 S2 S5 115.55(3) 2_656 2_666
S1 S2 S5 64.82(3) 1_655 2_666
Cs1 S2 S5 139.80(3) 2_556 2_666
Fe2 S3 Fe1 79.00(4) . .
Fe2 S3 S4 38.37(3) . .
Fe1 S3 S4 40.64(3) . .
Fe2 S3 Cs1 146.06(6) . 2_556
Fe1 S3 Cs1 88.30(4) . 2_556
S4 S3 Cs1 121.75(4) . 2_556
Fe2 S3 S3 138.59(7) . 2_556
Fe1 S3 S3 142.37(6) . 2_556
S4 S3 S3 176.86(6) . 2_556
Cs1 S3 S3 61.15(3) 2_556 2_556
Fe2 S3 Cs1 86.75(4) . .
Fe1 S3 Cs1 144.86(5) . .
S4 S3 Cs1 119.01(4) . .
Cs1 S3 Cs1 119.22(3) 2_556 .
S3 S3 Cs1 58.07(3) 2_556 .
Fe2 S3 S5 35.10(3) . 2_566
Fe1 S3 S5 99.32(4) . 2_566
S4 S3 S5 63.56(4) . 2_566
Cs1 S3 S5 119.45(4) 2_556 2_566
S3 S3 S5 114.29(5) 2_556 2_566
Cs1 S3 S5 86.18(3) . 2_566
Fe2 S3 S5 34.35(3) . .
Fe1 S3 S5 97.74(4) . .
S4 S3 S5 62.77(4) . .
Cs1 S3 S5 173.39(4) 2_556 .
S3 S3 S5 114.23(5) 2_556 .
Cs1 S3 S5 56.38(3) . .
S5 S3 S5 57.03(4) 2_566 .
Fe2 S3 S2 95.38(5) . .
Fe1 S3 S2 33.96(3) . .
S4 S3 S2 62.80(4) . .
Cs1 S3 S2 90.97(4) 2_556 .
S3 S3 S2 119.19(6) 2_556 .
Cs1 S3 S2 118.00(4) . .
S5 S3 S2 126.30(4) 2_566 .
S5 S3 S2 95.54(4) . .
Fe2 S3 S1 96.69(4) . .
Fe1 S3 S1 33.50(3) . .
S4 S3 S1 62.95(4) . .
Cs1 S3 S1 59.14(3) 2_556 .
S3 S3 S1 120.06(5) 2_556 .
Cs1 S3 S1 174.95(4) . .
S5 S3 S1 98.76(4) 2_566 .
S5 S3 S1 125.71(4) . .
S2 S3 S1 58.12(3) . .
Fe2 S3 Cs3 136.99(5) . 2_656
Fe1 S3 Cs3 90.00(4) . 2_656
S4 S3 Cs3 119.47(4) . 2_656
Cs1 S3 Cs3 73.50(2) 2_556 2_656
S3 S3 Cs3 61.88(4) 2_556 2_656
Cs1 S3 Cs3 78.80(3) . 2_656
S5 S3 Cs3 163.99(4) 2_566 2_656
S5 S3 Cs3 109.04(4) . 2_656
S2 S3 Cs3 58.52(3) . 2_656
S1 S3 Cs3 96.18(3) . 2_656
Fe2 S3 Cs3 89.88(4) . 1_455
Fe1 S3 Cs3 139.37(5) . 1_455
S4 S3 Cs3 118.15(4) . 1_455
Cs1 S3 Cs3 79.49(3) 2_556 1_455
S3 S3 Cs3 60.42(4) 2_556 1_455
Cs1 S3 Cs3 71.63(2) . 1_455
S5 S3 Cs3 56.39(3) 2_566 1_455
S5 S3 Cs3 94.11(3) . 1_455
S2 S3 Cs3 169.21(4) . 1_455
S1 S3 Cs3 111.96(4) . 1_455
Cs3 S3 Cs3 122.30(3) 2_656 1_455
Fe2 S3 Cs4 70.97(4) . 1_455
Fe1 S3 Cs4 71.14(4) . 1_455
S4 S3 Cs4 64.53(3) . 1_455
Cs1 S3 Cs4 75.16(3) 2_556 1_455
S3 S3 Cs4 116.30(5) 2_556 1_455
Cs1 S3 Cs4 133.61(4) . 1_455
S5 S3 Cs4 52.30(3) 2_566 1_455
S5 S3 Cs4 104.18(3) . 1_455
S2 S3 Cs4 104.54(4) . 1_455
S1 S3 Cs4 51.32(3) . 1_455
Cs3 S3 Cs4 143.69(3) 2_656 1_455
Cs3 S3 Cs4 68.29(3) 1_455 1_455
Fe2 S3 Cs3 72.16(4) . .
Fe1 S3 Cs3 70.94(4) . .
S4 S3 Cs3 66.40(3) . .
Cs1 S3 Cs3 132.85(3) 2_556 .
S3 S3 Cs3 112.79(5) 2_556 .
Cs1 S3 Cs3 74.16(3) . .
S5 S3 Cs3 105.72(3) 2_566 .
S5 S3 Cs3 52.50(3) . .
S2 S3 Cs3 48.75(3) . .
S1 S3 Cs3 103.34(3) . .
Cs3 S3 Cs3 64.97(2) 2_656 .
Cs3 S3 Cs3 142.04(3) 1_455 .
Cs4 S3 Cs3 130.90(3) 1_455 .
Fe2 S3 S2 109.92(5) . 1_455
Fe1 S3 S2 104.33(5) . 1_455
S4 S3 S2 111.90(4) . 1_455
Cs1 S3 S2 43.09(2) 2_556 1_455
S3 S3 S2 69.19(4) 2_556 1_455
Cs1 S3 S2 110.71(3) . 1_455
S5 S3 S2 77.33(3) 2_566 1_455
S5 S3 S2 131.89(4) . 1_455
S2 S3 S2 125.85(5) . 1_455
S1 S3 S2 71.62(3) . 1_455
Cs3 S3 S2 113.09(3) 2_656 1_455
Cs3 S3 S2 43.35(2) 1_455 1_455
Cs4 S3 S2 47.50(2) 1_455 1_455
Cs3 S3 S2 174.60(3) . 1_455
Fe2 S3 S2 102.69(5) . 2_656
Fe1 S3 S2 110.03(5) . 2_656
S4 S3 S2 111.83(4) . 2_656
Cs1 S3 S2 111.23(3) 2_556 2_656
S3 S3 S2 67.02(4) 2_556 2_656
Cs1 S3 S2 42.28(2) . 2_656
S5 S3 S2 121.37(4) 2_566 2_656
S5 S3 S2 69.28(3) . 2_656
S2 S3 S2 77.54(4) . 2_656
S1 S3 S2 132.96(4) . 2_656
Cs3 S3 S2 42.68(2) 2_656 2_656
Cs3 S3 S2 110.53(3) 1_455 2_656
Cs4 S3 S2 173.40(3) 1_455 2_656
Cs3 S3 S2 46.08(2) . 2_656
S2 S3 S2 136.21(3) 1_455 2_656
Fe2 S3 Cs2 129.37(4) . 1_545
Fe1 S3 Cs2 50.43(3) . 1_545
S4 S3 Cs2 91.05(3) . 1_545
Cs1 S3 Cs2 49.034(17) 2_556 1_545
S3 S3 Cs2 91.93(4) 2_556 1_545
Cs1 S3 Cs2 131.98(3) . 1_545
S5 S3 Cs2 141.81(4) 2_566 1_545
S5 S3 Cs2 137.44(4) . 1_545
S2 S3 Cs2 41.95(3) . 1_545
S1 S3 Cs2 43.06(2) . 1_545
Cs3 S3 Cs2 53.327(19) 2_656 1_545
Cs3 S3 Cs2 128.41(3) 1_455 1_545
Cs4 S3 Cs2 91.92(3) 1_455 1_545
Cs3 S3 Cs2 87.20(2) . 1_545
S2 S3 Cs2 87.72(3) 1_455 1_545
S2 S3 Cs2 93.68(3) 2_656 1_545
Fe2 S4 Fe1 78.34(4) . .
Fe2 S4 Cs2 137.45(6) . .
Fe1 S4 Cs2 143.92(6) . .
Fe2 S4 S3 37.96(3) . .
Fe1 S4 S3 40.38(3) . .
Cs2 S4 S3 174.58(5) . .
Fe2 S4 Cs4 138.02(6) . 2_665
Fe1 S4 Cs4 86.70(4) . 2_665
Cs2 S4 Cs4 68.64(2) . 2_665
S3 S4 Cs4 116.69(4) . 2_665
Fe2 S4 S5 33.33(3) . .
Fe1 S4 S5 96.08(4) . .
Cs2 S4 S5 113.35(4) . .
S3 S4 S5 61.23(3) . .
Cs4 S4 S5 168.60(5) 2_665 .
Fe2 S4 S2 93.68(5) . .
Fe1 S4 S2 32.98(3) . .
Cs2 S4 S2 120.46(5) . .
S3 S4 S2 61.36(4) . .
Cs4 S4 S2 94.48(4) 2_665 .
S5 S4 S2 93.83(4) . .
Fe2 S4 S1 95.01(5) . .
Fe1 S4 S1 32.55(3) . .
Cs2 S4 S1 123.87(4) . .
S3 S4 S1 61.55(4) . .
Cs4 S4 S1 56.70(3) 2_665 .
S5 S4 S1 122.77(4) . .
S2 S4 S1 57.29(4) . .
Fe2 S4 S5 32.97(3) . 2_566
Fe1 S4 S5 96.35(5) . 2_566
Cs2 S4 S5 117.06(4) . 2_566
S3 S4 S5 60.65(3) . 2_566
Cs4 S4 S5 112.99(5) 2_665 2_566
S5 S4 S5 55.77(4) . 2_566
S2 S4 S5 121.96(4) . 2_566
S1 S4 S5 96.17(4) . 2_566
Fe2 S4 Cs1 81.48(4) . 2_566
Fe1 S4 Cs1 145.01(6) . 2_566
Cs2 S4 Cs1 63.63(2) . 2_566
S3 S4 Cs1 114.31(4) . 2_566
Cs4 S4 Cs1 89.57(3) 2_665 2_566
S5 S4 Cs1 81.80(3) . 2_566
S2 S4 Cs1 175.12(4) . 2_566
S1 S4 Cs1 123.49(5) . 2_566
S5 S4 Cs1 53.66(3) 2_566 2_566
Fe2 S4 Cs4 70.35(4) . 1_455
Fe1 S4 Cs4 70.58(4) . 1_455
Cs2 S4 Cs4 119.16(4) . 1_455
S3 S4 Cs4 63.87(3) . 1_455
Cs4 S4 Cs4 67.68(3) 2_665 1_455
S5 S4 Cs4 102.77(4) . 1_455
S2 S4 Cs4 103.18(4) . 1_455
S1 S4 Cs4 50.85(3) . 1_455
S5 S4 Cs4 51.50(3) 2_566 1_455
Cs1 S4 Cs4 75.84(3) 2_566 1_455
Fe2 S4 Cs4 134.64(6) . .
Fe1 S4 Cs4 85.97(4) . .
Cs2 S4 Cs4 65.48(3) . .
S3 S4 Cs4 115.31(4) . .
Cs4 S4 Cs4 82.05(3) 2_665 .
S5 S4 Cs4 109.13(4) . .
S2 S4 Cs4 55.58(3) . .
S1 S4 Cs4 93.79(4) . .
S5 S4 Cs4 164.85(5) 2_566 .
Cs1 S4 Cs4 127.91(3) 2_566 .
Cs4 S4 Cs4 142.11(4) 1_455 .
Fe2 S4 Cs3 71.32(4) . .
Fe1 S4 Cs3 70.18(4) . .
Cs2 S4 Cs3 111.51(4) . .
S3 S4 Cs3 65.44(3) . .
Cs4 S4 Cs3 138.83(4) 2_665 .
S5 S4 Cs3 51.94(3) . .
S2 S4 Cs3 48.26(3) . .
S1 S4 Cs3 101.92(4) . .
S5 S4 Cs3 103.32(4) 2_566 .
Cs1 S4 Cs3 128.74(4) 2_566 .
Cs4 S4 Cs3 129.28(3) 1_455 .
Cs4 S4 Cs3 63.32(3) . .
Fe2 S4 Cs3 80.29(4) . 2_666
Fe1 S4 Cs3 139.11(6) . 2_666
Cs2 S4 Cs3 62.93(2) . 2_666
S3 S4 Cs3 111.66(4) . 2_666
Cs4 S4 Cs3 130.98(3) 2_665 2_666
S5 S4 Cs3 50.59(3) . 2_666
S2 S4 Cs3 115.82(4) . 2_666
S1 S4 Cs3 171.65(4) . 2_666
S5 S4 Cs3 83.68(3) 2_566 2_666
Cs1 S4 Cs3 62.92(2) 2_566 2_666
Cs4 S4 Cs3 132.24(4) 1_455 2_666
Cs4 S4 Cs3 84.81(3) . 2_666
Cs3 S4 Cs3 70.09(3) . 2_666
Fe2 S4 S1 103.82(5) . 2_565
Fe1 S4 S1 110.71(5) . 2_565
Cs2 S4 S1 70.91(3) . 2_565
S3 S4 S1 111.76(5) . 2_565
Cs4 S4 S1 45.98(2) 2_665 2_565
S5 S4 S1 123.13(4) . 2_565
S2 S4 S1 134.89(5) . 2_565
S1 S4 S1 79.72(4) . 2_565
S5 S4 S1 71.67(4) 2_566 2_565
Cs1 S4 S1 47.76(2) 2_566 2_565
Cs4 S4 S1 48.31(3) 1_455 2_565
Cs4 S4 S1 121.53(3) . 2_565
Cs3 S4 S1 174.93(4) . 2_565
Cs3 S4 S1 108.03(3) 2_666 2_565
Fe2 S4 S5 101.93(5) . 2_666
Fe1 S4 S5 107.51(5) . 2_666
Cs2 S4 S5 67.00(3) . 2_666
S3 S4 S5 109.60(4) . 2_666
Cs4 S4 S5 120.00(4) 2_665 2_666
S5 S4 S5 69.73(4) . 2_666
S2 S4 S5 75.88(4) . 2_666
S1 S4 S5 131.03(4) . 2_666
S5 S4 S5 122.26(5) 2_566 2_666
Cs1 S4 S5 104.42(3) 2_566 2_666
Cs4 S4 S5 172.23(4) 1_455 2_666
Cs4 S4 S5 43.43(2) . 2_666
Cs3 S4 S5 44.60(2) . 2_666
Cs3 S4 S5 44.60(2) 2_666 2_666
S1 S4 S5 137.25(3) 2_565 2_666
Fe2 S4 Cs2 128.34(5) . 2_665
Fe1 S4 Cs2 50.03(3) . 2_665
Cs2 S4 Cs2 93.96(3) . 2_665
S3 S4 Cs2 90.41(3) . 2_665
Cs4 S4 Cs2 52.43(2) 2_665 2_665
S5 S4 Cs2 136.48(4) . 2_665
S2 S4 Cs2 42.67(3) . 2_665
S1 S4 Cs2 43.12(3) . 2_665
S5 S4 Cs2 139.25(4) 2_566 2_665
Cs1 S4 Cs2 141.71(3) 2_566 2_665
Cs4 S4 Cs2 91.26(3) 1_455 2_665
Cs4 S4 Cs2 51.347(18) . 2_665
Cs3 S4 Cs2 87.36(3) . 2_665
Cs3 S4 Cs2 136.16(3) 2_666 2_665
S1 S4 Cs2 97.00(3) 2_565 2_665
S5 S4 Cs2 93.04(3) 2_666 2_665
Fe2 S5 Fe2 77.34(4) . 2_566
Fe2 S5 Cs4 161.59(5) . 2_666
Fe2 S5 Cs4 84.26(4) 2_566 2_666
Fe2 S5 Cs1 90.72(4) . .
Fe2 S5 Cs1 91.60(4) 2_566 .
Cs4 S5 Cs1 90.32(3) 2_666 .
Fe2 S5 S5 38.85(3) . 2_566
Fe2 S5 S5 38.50(3) 2_566 2_566
Cs4 S5 S5 122.75(5) 2_666 2_566
Cs1 S5 S5 91.49(5) . 2_566
Fe2 S5 Cs3 102.82(5) . 2_666
Fe2 S5 Cs3 95.81(4) 2_566 2_666
Cs4 S5 Cs3 78.31(3) 2_666 2_666
Cs1 S5 Cs3 165.69(4) . 2_666
S5 S5 Cs3 101.93(5) 2_566 2_666
Fe2 S5 Cs3 88.57(4) . .
Fe2 S5 Cs3 165.71(5) 2_566 .
Cs4 S5 Cs3 109.84(3) 2_666 .
Cs1 S5 Cs3 86.09(3) . .
S5 S5 Cs3 127.38(5) 2_566 .
Cs3 S5 Cs3 89.61(3) 2_666 .
Fe2 S5 S3 95.12(5) . 2_566
Fe2 S5 S3 34.18(3) 2_566 2_566
Cs4 S5 S3 68.70(3) 2_666 2_566
Cs1 S5 S3 120.64(4) . 2_566
S5 S5 S3 61.65(4) 2_566 2_566
Cs3 S5 S3 63.34(3) 2_666 2_566
Cs3 S5 S3 152.87(4) . 2_566
Fe2 S5 S3 33.75(3) . .
Fe2 S5 S3 94.50(4) 2_566 .
Cs4 S5 S3 151.39(4) 2_666 .
Cs1 S5 S3 61.10(3) . .
S5 S5 S3 61.32(4) 2_566 .
Cs3 S5 S3 130.11(4) 2_666 .
Cs3 S5 S3 72.03(3) . .
S3 S5 S3 122.97(4) 2_566 .
Fe2 S5 S4 33.08(3) . .
Fe2 S5 S4 96.68(5) 2_566 .
Cs4 S5 S4 152.60(4) 2_666 .
Cs1 S5 S4 116.96(4) . .
S5 S5 S4 62.63(4) 2_566 .
Cs3 S5 S4 74.35(3) 2_666 .
Cs3 S5 S4 72.02(3) . .
S3 S5 S4 96.97(4) 2_566 .
S3 S5 S4 56.00(3) . .
Fe2 S5 S4 96.02(5) . 2_566
Fe2 S5 S4 32.45(3) 2_566 2_566
Cs4 S5 S4 67.93(3) 2_666 2_566
Cs1 S5 S4 64.86(3) . 2_566
S5 S5 S4 61.60(4) 2_566 2_566
Cs3 S5 S4 117.36(4) 2_666 2_566
Cs3 S5 S4 150.56(4) . 2_566
S3 S5 S4 55.79(3) 2_566 2_566
S3 S5 S4 96.15(4) . 2_566
S4 S5 S4 124.23(4) . 2_566
Fe2 S5 Cs2 139.32(5) . 2_666
Fe2 S5 Cs2 133.34(5) 2_566 2_666
Cs4 S5 Cs2 56.79(2) 2_666 2_666
Cs1 S5 Cs2 66.53(2) . 2_666
S5 S5 Cs2 157.67(6) 2_566 2_666
Cs3 S5 Cs2 99.68(3) 2_666 2_666
Cs3 S5 Cs2 58.02(2) . 2_666
S3 S5 Cs2 125.33(4) 2_566 2_666
S3 S5 Cs2 107.78(3) . 2_666
S4 S5 Cs2 129.85(4) . 2_666
S4 S5 Cs2 103.09(4) 2_566 2_666
Fe2 S5 S4 141.56(5) . 2_666
Fe2 S5 S4 133.48(5) 2_566 2_666
Cs4 S5 S4 54.61(2) 2_666 2_666
Cs1 S5 S4 107.60(3) . 2_666
S5 S5 S4 160.39(6) 2_566 2_666
Cs3 S5 S4 58.68(2) 2_666 2_666
Cs3 S5 S4 60.32(3) . 2_666
S3 S5 S4 103.31(4) 2_566 2_666
S3 S5 S4 131.96(4) . 2_666
S4 S5 S4 110.27(4) . 2_666
S4 S5 S4 122.26(5) 2_566 2_666
Cs2 S5 S4 41.078(18) 2_666 2_666
Fe2 S5 S1 134.96(5) . 1_556
Fe2 S5 S1 93.62(4) 2_566 1_556
Cs4 S5 S1 46.10(2) 2_666 1_556
Cs1 S5 S1 44.96(2) . 1_556
S5 S5 S1 119.43(5) 2_566 1_556
Cs3 S5 S1 122.08(3) 2_666 1_556
Cs3 S5 S1 94.68(3) . 1_556
S3 S5 S1 101.42(4) 2_566 1_556
S3 S5 S1 105.73(4) . 1_556
S4 S5 S1 159.60(4) . 1_556
S4 S5 S1 61.90(3) 2_566 1_556
Cs2 S5 S1 41.51(2) 2_666 1_556
S4 S5 S1 74.04(3) 2_666 1_556
Fe2 S5 S2 99.74(4) . 2_656
Fe2 S5 S2 132.82(5) 2_566 2_656
Cs4 S5 S2 93.12(3) 2_666 2_656
Cs1 S5 S2 41.23(2) . 2_656
S5 S5 S2 123.02(5) 2_566 2_656
Cs3 S5 S2 129.84(4) 2_666 2_656
Cs3 S5 S2 46.76(2) . 2_656
S3 S5 S2 156.18(4) 2_566 2_656
S3 S5 S2 66.89(3) . 2_656
S4 S5 S2 105.66(4) . 2_656
S4 S5 S2 103.88(4) 2_566 2_656
Cs2 S5 S2 41.03(2) 2_666 2_656
S4 S5 S2 75.99(3) 2_666 2_656
S1 S5 S2 55.13(3) 1_556 2_656
Fe2 S5 Cs1 56.18(3) . 2_566
Fe2 S5 Cs1 55.25(3) 2_566 2_566
Cs4 S5 Cs1 112.13(3) 2_666 2_566
Cs1 S5 Cs1 135.31(3) . 2_566
S5 S5 Cs1 43.82(3) 2_566 2_566
Cs3 S5 Cs1 58.28(2) 2_666 2_566
Cs3 S5 Cs1 118.31(3) . 2_566
S3 S5 Cs1 46.60(2) 2_566 2_566
S3 S5 Cs1 89.83(3) . 2_566
S4 S5 Cs1 50.40(3) . 2_566
S4 S5 Cs1 87.70(3) 2_566 2_566
Cs2 S5 Cs1 157.91(3) 2_666 2_566
S4 S5 Cs1 116.95(3) 2_666 2_566
S1 S5 Cs1 146.69(3) 1_556 2_566
S2 S5 Cs1 154.71(3) 2_656 2_566
Fe2 S5 S5 97.94(5) . 2_666
Fe2 S5 S5 139.16(6) 2_566 2_666
Cs4 S5 S5 95.60(4) 2_666 2_666
Cs1 S5 S5 129.21(4) . 2_666
S5 S5 S5 125.06(6) 2_566 2_666
Cs3 S5 S5 45.01(2) 2_666 2_666
Cs3 S5 S5 44.60(2) . 2_666
S3 S5 S5 108.33(4) 2_566 2_666
S3 S5 S5 103.55(4) . 2_666
S4 S5 S5 65.94(4) . 2_666
S4 S5 S5 159.83(5) 2_566 2_666
Cs2 S5 S5 75.14(3) 2_666 2_666
S4 S5 S5 44.33(3) 2_666 2_666
S1 S5 S5 115.51(4) 1_556 2_666
S2 S5 S5 88.02(3) 2_656 2_666
Cs1 S5 S5 88.07(3) 2_566 2_666
Fe2 S5 S2 138.06(5) . 2_666
Fe2 S5 S2 93.04(4) 2_566 2_666
Cs4 S5 S2 41.61(2) 2_666 2_666
Cs1 S5 S2 130.69(4) . 2_666
S5 S5 S2 120.58(5) 2_566 2_666
Cs3 S5 S2 36.84(2) 2_666 2_666
Cs3 S5 S2 99.17(3) . 2_666
S3 S5 S2 60.92(3) 2_566 2_666
S3 S5 S2 165.81(4) . 2_666
S4 S5 S2 111.16(4) . 2_666
S4 S5 S2 96.66(3) 2_566 2_666
Cs2 S5 S2 75.11(2) 2_666 2_666
S4 S5 S2 42.46(2) 2_666 2_666
S1 S5 S2 85.74(3) 1_556 2_666
S2 S5 S2 115.56(3) 2_656 2_666
Cs1 S5 S2 84.62(3) 2_566 2_666
S5 S5 S2 63.30(3) 2_666 2_666

loop_
_geom_bond_atom_site_label_1
_geom_bond_atom_site_label_2
_geom_bond_distance
_geom_bond_site_symmetry_2
Cs1 S2 3.3266(13) 2_656
Cs1 S5 3.4945(14) .
Cs1 S1 3.5294(13) 1_556
Cs1 S3 3.5598(13) 2_556
Cs1 S1 3.6144(14) 2_556
Cs1 S3 3.6738(14) .
Cs1 Cs2 3.8930(7) 2_566
Cs1 S4 3.9272(15) 2_566
Cs1 Fe1 4.1854(8) 2_556
Cs1 Fe2 4.1878(9) .
Cs1 Fe2 4.2265(9) 2_566
Cs1 Cs3 4.3862(7) 1_455
Cs1 Cs4 4.6458(8) 2_656
Cs1 Cs2 4.6624(8) 2_666
Cs1 Cs3 4.7226(7) 2_656
Cs1 Cs2 4.7577(8) 1_546
Cs1 Cs3 4.8325(7) .
Cs1 Cs4 4.9072(7) 2_666
Cs1 S5 5.0451(14) 2_566
Cs1 S2 5.2025(15) 2_556
Cs1 Cs1 5.3042(10) 2_557
Cs1 Cs4 5.4256(8) 1_456
Cs2 S4 3.4105(13) .
Cs2 S2 3.4389(16) 2_665
Cs2 S2 3.4441(15) 1_565
Cs2 S1 3.4690(14) 2_665
Cs2 S1 3.5159(14) 1_565
Cs2 Cs2 3.6526(8) 2_675
Cs2 Cs1 3.8930(7) 2_566
Cs2 Fe1 3.9998(9) 2_665
Cs2 Cs4 4.0615(7) 2_665
Cs2 Cs4 4.0784(7) .
Cs2 Fe1 4.0869(9) 1_565
Cs2 Cs3 4.1878(8) 2_666
Cs2 Cs1 4.6623(8) 2_666
Cs2 Cs1 4.7576(8) 1_564
Cs2 S1 4.7765(15) 2_565
Cs2 S5 4.7778(14) 2_666
Cs2 S4 5.0733(15) 2_665
Cs2 S3 5.1498(14) 1_565
Cs3 S2 3.3546(15) .
Cs3 S5 3.5594(14) 2_666
Cs3 S5 3.5849(13) .
Cs3 S2 3.6658(16) 2_656
Cs3 S3 3.7660(14) 2_656
Cs3 S3 3.8195(14) 1_655
Cs3 Fe1 4.1624(9) .
Cs3 Cs2 4.1878(8) 2_666
Cs3 Fe2 4.1921(9) .
Cs3 S3 4.2985(15) .
Cs3 S4 4.3306(16) .
Cs3 Cs3 4.3544(9) 2_656
Cs3 Cs1 4.3862(7) 1_655
Cs3 Cs4 4.4113(8) .
Cs3 S4 4.4359(16) 2_666
Cs3 Cs1 4.7226(7) 2_656
Cs3 Cs3 5.0347(10) 2_666
Cs4 S1 3.3823(14) 1_655
Cs4 S5 3.4254(13) 2_666
Cs4 S1 3.5985(14) 2_665
Cs4 S2 3.6665(15) .
Cs4 S4 3.7734(15) 2_665
Cs4 Fe2 3.9209(9) 1_655
Cs4 Fe1 3.9469(9) 1_655
Cs4 S3 4.0333(14) 1_655
Cs4 S4 4.0559(17) 1_655
Cs4 Cs2 4.0615(7) 2_665
Cs4 S4 4.0623(16) .
Cs4 Cs4 4.3664(9) 2_765
Cs4 Cs1 4.6458(8) 2_656
Cs4 Cs1 4.9071(7) 2_666
Cs4 Cs4 5.1477(9) 2_665
Cs4 Cs1 5.4256(8) 1_654
Fe1 S2 2.2295(14) .
Fe1 S1 2.2301(14) .
Fe1 S3 2.3093(13) .
Fe1 S4 2.3213(14) .
Fe1 Fe2 2.8872(10) .
Fe1 Cs4 3.9469(9) 1_455
Fe1 Cs2 3.9998(9) 2_665
Fe1 Cs2 4.0869(9) 1_545
Fe1 Cs1 4.1854(8) 2_556
Fe2 S3 2.2289(13) .
Fe2 S4 2.2489(14) .
Fe2 S5 2.2641(14) .
Fe2 S5 2.2814(14) 2_566
Fe2 Fe2 2.8403(13) 2_566
Fe2 Cs4 3.9210(9) 1_455
Fe2 Cs1 4.2264(9) 2_566
S1 Cs4 3.3823(14) 1_455
S1 Cs2 3.4691(14) 2_665
S1 Cs2 3.5159(14) 1_545
S1 Cs1 3.5294(13) 1_554
S1 Cs4 3.5985(14) 2_665
S1 Cs1 3.6144(14) 2_556
S1 S2 3.6379(19) .
S1 S3 3.7557(18) .
S1 S4 3.8044(19) .
S1 S2 4.6377(19) 2_655
S1 S4 4.641(2) 2_565
S1 Cs2 4.7765(15) 2_565
S1 S1 4.786(3) 2
S1 S5 4.9942(19) 1_554
S1 S2 5.127(2) 1_455
S1 S1 5.451(3) 2_565
S2 Cs1 3.3266(13) 2_656
S2 Cs2 3.4389(16) 2_665
S2 Cs2 3.4441(15) 1_545
S2 Cs3 3.6658(16) 2_656
S2 S3 3.7340(19) .
S2 S4 3.784(2) .
S2 S1 4.6377(19) 2_655
S2 S3 4.870(2) 1_655
S2 S3 4.945(2) 2_656
S2 S5 5.028(2) 2_656
S2 S1 5.127(2) 1_655
S2 Cs1 5.2025(15) 2_556
S2 S5 5.437(2) 2_666
S3 S4 3.5206(16) .
S3 Cs1 3.5599(13) 2_556
S3 S3 3.660(2) 2_556
S3 S5 3.7109(18) 2_566
S3 S5 3.7227(17) .
S3 Cs3 3.7660(14) 2_656
S3 Cs3 3.8195(14) 1_455
S3 Cs4 4.0333(14) 1_455
S3 S2 4.870(2) 1_455
S3 S2 4.944(2) 2_656
S3 Cs2 5.1498(14) 1_545
S4 Cs4 3.7734(15) 2_665
S4 S5 3.7761(19) .
S4 S5 3.8120(19) 2_566
S4 Cs1 3.9271(15) 2_566
S4 Cs4 4.0559(17) 1_455
S4 Cs3 4.4359(16) 2_666
S4 S1 4.641(2) 2_565
S4 S5 4.934(2) 2_666
S4 Cs2 5.0734(15) 2_665
S5 Fe2 2.2814(14) 2_566
S5 Cs4 3.4254(13) 2_666
S5 S5 3.549(2) 2_566
S5 Cs3 3.5594(14) 2_666
S5 S3 3.7109(18) 2_566
S5 S4 3.8120(19) 2_566
S5 Cs2 4.7778(14) 2_666
S5 S4 4.934(2) 2_666
S5 S1 4.9942(19) 1_556
S5 S2 5.028(2) 2_656
S5 Cs1 5.0451(14) 2_566
S5 S5 5.069(3) 2_666
S5 S2 5.437(2) 2_666
